data_7113326
loop_
_publ_author_name
'Javier Ruiz'
'Marta P. Gonzalo'
'Marilin Vivanco'
Santiago
Garcia-Grand

_publ_section_title
;
 Synthesis and derivatization of highly-functionalized ?5-phospholes
;
_journal_name_full Chem.Commun.
_journal_page_first 5597
_journal_paper_doi 10.1039/C4CC02089H
_journal_volume 50
_journal_year 2014
_chemical_formula_moiety 'C53 H61 Cl4 N O P2 Ru2, C2 H4 Cl2'
_chemical_formula_sum 'C55 H65 Cl6 N O P2 Ru2'
_chemical_formula_weight 1232.86
_chemical_name_systematic
;
?
;
_space_group_IT_number 15
_symmetry_cell_setting monoclinic
_symmetry_space_group_name_Hall '-C 2yc'
_symmetry_space_group_name_H-M 'C 1 2/c 1'
_atom_sites_solution_hydrogens geom
_atom_sites_solution_primary direct
_atom_sites_solution_secondary difmap
_audit_creation_method SHELXL-97
_cell_angle_alpha 90.00
_cell_angle_beta 94.674(3)
_cell_angle_gamma 90.00
_cell_formula_units_Z 16
_cell_length_a 61.933(2)
_cell_length_b 17.1300(4)
_cell_length_c 21.7555(7)
_cell_measurement_reflns_used 8766
_cell_measurement_temperature 120.0(1)
_cell_measurement_theta_max 31
_cell_measurement_theta_min 3
_cell_volume 23003.9(12)
_computing_cell_refinement
;
CrysAlisPro, Agilent Technologies,
Version 1.171.35.19 (release 27-10-2011 CrysAlis171 .NET)
(compiled Oct 27 2011,15:02:11)
;
_computing_data_collection
;
CrysAlisPro, Agilent Technologies,
Version 1.171.35.19 (release 27-10-2011 CrysAlis171 .NET)
(compiled Oct 27 2011,15:02:11)
;
_computing_data_reduction
;
CrysAlisPro, Agilent Technologies,
Version 1.171.35.19 (release 27-10-2011 CrysAlis171 .NET)
(compiled Oct 27 2011,15:02:11)
;
_computing_structure_refinement 'SHELXL-97 (Sheldrick, 1997)'
_diffrn_ambient_temperature 120.0(1)
_diffrn_detector_area_resol_mean 10.2673
_diffrn_measured_fraction_theta_full 0.998
_diffrn_measured_fraction_theta_max 0.918
_diffrn_measurement_device_type 'Xcalibur, Ruby, Gemini'
_diffrn_measurement_method '\w scans'
_diffrn_radiation_monochromator graphite
_diffrn_radiation_source 'Enhance (Mo) X-ray Source'
_diffrn_radiation_type 'Mo K\a'
_diffrn_radiation_wavelength 0.7107
_diffrn_reflns_av_R_equivalents 0.1172
_diffrn_reflns_av_sigmaI/netI 0.1675
_diffrn_reflns_limit_h_max 85
_diffrn_reflns_limit_h_min -84
_diffrn_reflns_limit_k_max 23
_diffrn_reflns_limit_k_min -24
_diffrn_reflns_limit_l_max 30
_diffrn_reflns_limit_l_min -31
_diffrn_reflns_number 104618
_diffrn_reflns_theta_full 25.00
_diffrn_reflns_theta_max 31.14
_diffrn_reflns_theta_min 3.19
_exptl_absorpt_coefficient_mu 0.897
_exptl_absorpt_correction_T_max 0.979
_exptl_absorpt_correction_T_min 0.875
_exptl_absorpt_correction_type refdelf
_exptl_absorpt_process_details
;
Parkin S,Moezzi B & Hope H, (1995) J. Appl. Cryst. 28, 53-56
Cubic fit to sin(theta)/lambda - 24 parameters
;
_exptl_crystal_colour orange
_exptl_crystal_density_diffrn 1.424
_exptl_crystal_density_method 'not measured'
_exptl_crystal_description prismatic
_exptl_crystal_F_000 10080
_exptl_crystal_size_max 0.19
_exptl_crystal_size_mid 0.12
_exptl_crystal_size_min 0.02
_refine_diff_density_max 1.738
_refine_diff_density_min -2.699
_refine_diff_density_rms 0.151
_refine_ls_extinction_method none
_refine_ls_goodness_of_fit_ref 1.045
_refine_ls_hydrogen_treatment none
_refine_ls_matrix_type full
_refine_ls_number_parameters 1207
_refine_ls_number_reflns 34076
_refine_ls_number_restraints 0
_refine_ls_restrained_S_all 1.045
_refine_ls_R_factor_all 0.2080
_refine_ls_R_factor_gt 0.1134
_refine_ls_shift/su_max 0.013
_refine_ls_shift/su_mean 0.000
_refine_ls_structure_factor_coef Fsqd
_refine_ls_weighting_details 'calc w=1/[\s^2^(Fo^2^)+(0.0901P)^2^+204.1071P] where P=(Fo^2^+2Fc^2^)/3'
_refine_ls_weighting_scheme calc
_refine_ls_wR_factor_gt 0.2260
_refine_ls_wR_factor_ref 0.2743
_reflns_number_gt 17273
_reflns_number_total 34076
_reflns_threshold_expression >2sigma(I)
_cod_data_source_file c4cc02089h2.cif
_cod_data_source_block 13
_cod_original_cell_volume 23003.8(12)
_cod_original_sg_symbol_H-M C2/c
_cod_database_code 7113326

loop_
_symmetry_equiv_pos_as_xyz
'x, y, z'
'-x, y, -z+1/2'
'x+1/2, y+1/2, z'
'-x+1/2, y+1/2, -z+1/2'
'-x, -y, -z'
'x, -y, z-1/2'
'-x+1/2, -y+1/2, -z'
'x+1/2, -y+1/2, z-1/2'

loop_
_atom_site_label
_atom_site_type_symbol
_atom_site_fract_x
_atom_site_fract_y
_atom_site_fract_z
_atom_site_U_iso_or_equiv
_atom_site_adp_type
_atom_site_occupancy
_atom_site_symmetry_multiplicity
_atom_site_calc_flag
_atom_site_refinement_flags
Ru1 Ru 0.196709(11) -0.23029(3) 0.19584(3) 0.02476(14) Uani 1 1 d .
Ru2 Ru 0.300071(11) 0.02134(3) 0.13012(3) 0.02677(14) Uani 1 1 d .
Cl1 Cl 0.19102(3) -0.18641(11) 0.29824(9) 0.0324(4) Uani 1 1 d .
Cl2 Cl 0.16168(4) -0.29197(11) 0.19136(10) 0.0371(5) Uani 1 1 d .
Cl3 Cl 0.30050(3) -0.01900(11) 0.23696(9) 0.0311(4) Uani 1 1 d .
Cl4 Cl 0.28391(4) -0.10363(11) 0.10034(9) 0.0341(4) Uani 1 1 d .
N1 N 0.21754(11) -0.0304(3) 0.2425(3) 0.0239(13) Uani 1 1 d .
H1 H 0.2139 -0.0772 0.2517 0.029 Uiso 1 1 calc R
O1 O 0.26804(8) 0.0588(3) 0.1353(2) 0.0251(11) Uani 1 1 d .
P1 P 0.17900(3) -0.11196(11) 0.16103(9) 0.0251(4) Uani 1 1 d .
P2 P 0.20155(3) 0.00051(10) 0.06738(9) 0.0229(4) Uani 1 1 d .
C1 C 0.19786(12) -0.0367(4) 0.1411(3) 0.0224(14) Uani 1 1 d .
C2 C 0.21577(12) -0.0117(4) 0.1817(3) 0.0217(14) Uani 1 1 d .
C3 C 0.23219(12) 0.0324(4) 0.1530(3) 0.0225(14) Uani 1 1 d .
C4 C 0.22312(12) 0.0675(4) 0.0923(3) 0.0211(14) Uani 1 1 d .
H4A H 0.2340 0.0695 0.0628 0.025 Uiso 1 1 calc R
H4B H 0.2176 0.1197 0.0981 0.025 Uiso 1 1 calc R
C5 C 0.25362(13) 0.0245(4) 0.1662(3) 0.0238(15) Uani 1 1 d .
H5 H 0.2584 -0.0073 0.1992 0.029 Uiso 1 1 calc R
C6 C 0.18046(13) 0.0580(4) 0.0288(3) 0.0273(16) Uani 1 1 d .
C7 C 0.17782(14) 0.0631(5) -0.0351(4) 0.0342(18) Uani 1 1 d .
H7 H 0.1860 0.0312 -0.0589 0.041 Uiso 1 1 calc R
C8 C 0.16320(16) 0.1151(5) -0.0635(4) 0.045(2) Uani 1 1 d .
H8 H 0.1615 0.1180 -0.1063 0.054 Uiso 1 1 calc R
C9 C 0.15114(17) 0.1624(6) -0.0289(4) 0.050(3) Uani 1 1 d .
H9 H 0.1412 0.1966 -0.0486 0.060 Uiso 1 1 calc R
C10 C 0.15352(16) 0.1603(5) 0.0341(5) 0.044(2) Uani 1 1 d .
H10 H 0.1454 0.1932 0.0572 0.053 Uiso 1 1 calc R
C11 C 0.16825(14) 0.1079(4) 0.0630(4) 0.0327(18) Uani 1 1 d .
H11 H 0.1700 0.1060 0.1058 0.039 Uiso 1 1 calc R
C12 C 0.21090(14) -0.0709(4) 0.0148(3) 0.0287(17) Uani 1 1 d .
C13 C 0.19600(15) -0.1182(4) -0.0224(3) 0.0306(18) Uani 1 1 d .
H13 H 0.1812 -0.1083 -0.0242 0.037 Uiso 1 1 calc R
C14 C 0.20401(16) -0.1788(5) -0.0558(3) 0.036(2) Uani 1 1 d .
H14 H 0.1944 -0.2104 -0.0796 0.043 Uiso 1 1 calc R
C15 C 0.22601(16) -0.1936(4) -0.0545(4) 0.035(2) Uani 1 1 d .
H15 H 0.2311 -0.2346 -0.0774 0.042 Uiso 1 1 calc R
C16 C 0.24040(15) -0.1475(4) -0.0194(4) 0.0330(18) Uani 1 1 d .
H16 H 0.2552 -0.1570 -0.0188 0.040 Uiso 1 1 calc R
C17 C 0.23279(14) -0.0864(4) 0.0152(3) 0.0284(17) Uani 1 1 d .
H17 H 0.2426 -0.0555 0.0389 0.034 Uiso 1 1 calc R
C18 C 0.15994(13) -0.1241(4) 0.0916(4) 0.0310(18) Uani 1 1 d .
C19 C 0.14528(14) -0.0639(5) 0.0733(4) 0.039(2) Uani 1 1 d .
H19 H 0.1450 -0.0179 0.0960 0.047 Uiso 1 1 calc R
C20 C 0.13136(15) -0.0743(6) 0.0214(4) 0.051(3) Uani 1 1 d .
H20 H 0.1217 -0.0349 0.0090 0.061 Uiso 1 1 calc R
C21 C 0.13151(18) -0.1423(7) -0.0126(4) 0.055(3) Uani 1 1 d .
H21 H 0.1223 -0.1479 -0.0482 0.066 Uiso 1 1 calc R
C22 C 0.14533(17) -0.2013(6) 0.0065(4) 0.051(3) Uani 1 1 d .
H22 H 0.1451 -0.2479 -0.0155 0.061 Uiso 1 1 calc R
C23 C 0.15954(16) -0.1926(5) 0.0579(4) 0.038(2) Uani 1 1 d .
H23 H 0.1690 -0.2330 0.0701 0.046 Uiso 1 1 calc R
C24 C 0.16191(12) -0.0638(4) 0.2150(4) 0.0290(16) Uani 1 1 d .
C25 C 0.14635(14) -0.1074(5) 0.2419(4) 0.038(2) Uani 1 1 d .
H25 H 0.1448 -0.1601 0.2324 0.046 Uiso 1 1 calc R
C26 C 0.13299(15) -0.0736(5) 0.2827(4) 0.041(2) Uani 1 1 d .
H26 H 0.1226 -0.1035 0.3005 0.049 Uiso 1 1 calc R
C27 C 0.13522(15) 0.0050(5) 0.2967(4) 0.043(2) Uani 1 1 d .
H27 H 0.1264 0.0277 0.3242 0.052 Uiso 1 1 calc R
C28 C 0.15068(15) 0.0507(5) 0.2696(4) 0.040(2) Uani 1 1 d .
H28 H 0.1520 0.1036 0.2785 0.048 Uiso 1 1 calc R
C29 C 0.16412(14) 0.0148(5) 0.2288(4) 0.0353(19) Uani 1 1 d .
H29 H 0.1746 0.0442 0.2108 0.042 Uiso 1 1 calc R
C30 C 0.23196(13) -0.2405(4) 0.2258(4) 0.0291(17) Uani 1 1 d .
C31 C 0.22920(13) -0.2019(4) 0.1685(4) 0.0322(18) Uani 1 1 d .
H31 H 0.2354 -0.1530 0.1637 0.039 Uiso 1 1 calc R
C32 C 0.21694(14) -0.2377(4) 0.1179(4) 0.0310(17) Uani 1 1 d .
H32 H 0.2152 -0.2118 0.0803 0.037 Uiso 1 1 calc R
C33 C 0.20740(14) -0.3116(4) 0.1237(4) 0.0343(19) Uani 1 1 d .
C34 C 0.21054(14) -0.3480(4) 0.1818(4) 0.0335(19) Uani 1 1 d .
H34 H 0.2045 -0.3971 0.1866 0.040 Uiso 1 1 calc R
C35 C 0.22199(15) -0.3153(4) 0.2310(4) 0.0345(19) Uani 1 1 d .
H35 H 0.2234 -0.3416 0.2685 0.041 Uiso 1 1 calc R
C36 C 0.24526(15) -0.2022(5) 0.2794(4) 0.041(2) Uani 1 1 d .
H36 H 0.2389 -0.1506 0.2856 0.049 Uiso 1 1 calc R
C37 C 0.26834(16) -0.1893(5) 0.2653(5) 0.053(3) Uani 1 1 d .
H37A H 0.2762 -0.1646 0.2999 0.079 Uiso 1 1 calc R
H37B H 0.2686 -0.1564 0.2296 0.079 Uiso 1 1 calc R
H37C H 0.2749 -0.2386 0.2573 0.079 Uiso 1 1 calc R
C38 C 0.24490(18) -0.2471(6) 0.3408(4) 0.053(3) Uani 1 1 d .
H38A H 0.2535 -0.2198 0.3726 0.080 Uiso 1 1 calc R
H38B H 0.2507 -0.2986 0.3361 0.080 Uiso 1 1 calc R
H38C H 0.2303 -0.2509 0.3520 0.080 Uiso 1 1 calc R
C39 C 0.19594(17) -0.3518(5) 0.0685(5) 0.052(3) Uani 1 1 d .
H39A H 0.1955 -0.3176 0.0334 0.078 Uiso 1 1 calc R
H39B H 0.1814 -0.3646 0.0772 0.078 Uiso 1 1 calc R
H39C H 0.2036 -0.3987 0.0596 0.078 Uiso 1 1 calc R
C40 C 0.30267(14) 0.1072(5) 0.0571(4) 0.0351(19) Uani 1 1 d .
C41 C 0.31196(14) 0.0357(5) 0.0411(4) 0.0356(19) Uani 1 1 d .
H41 H 0.3075 0.0129 0.0034 0.043 Uiso 1 1 calc R
C42 C 0.32767(14) -0.0019(5) 0.0799(5) 0.041(2) Uani 1 1 d .
H42 H 0.3332 -0.0494 0.0675 0.050 Uiso 1 1 calc R
C43 C 0.33550(13) 0.0292(5) 0.1369(4) 0.038(2) Uani 1 1 d .
C44 C 0.32660(13) 0.1006(5) 0.1548(4) 0.0345(19) Uani 1 1 d .
H44 H 0.3313 0.1225 0.1927 0.041 Uiso 1 1 calc R
C45 C 0.31035(14) 0.1402(4) 0.1156(4) 0.0342(19) Uani 1 1 d .
H45 H 0.3048 0.1874 0.1281 0.041 Uiso 1 1 calc R
C46 C 0.28395(15) 0.1477(5) 0.0219(4) 0.041(2) Uani 1 1 d .
H46 H 0.2737 0.1628 0.0517 0.049 Uiso 1 1 calc R
C47 C 0.29192(18) 0.2231(6) -0.0074(5) 0.066(3) Uani 1 1 d .
H47A H 0.2799 0.2491 -0.0293 0.098 Uiso 1 1 calc R
H47B H 0.3026 0.2104 -0.0355 0.098 Uiso 1 1 calc R
H47C H 0.2983 0.2568 0.0244 0.098 Uiso 1 1 calc R
C48 C 0.27168(18) 0.0957(6) -0.0271(4) 0.055(3) Uani 1 1 d .
H48A H 0.2599 0.1247 -0.0475 0.083 Uiso 1 1 calc R
H48B H 0.2661 0.0506 -0.0075 0.083 Uiso 1 1 calc R
H48C H 0.2814 0.0793 -0.0568 0.083 Uiso 1 1 calc R
C49 C 0.35172(15) -0.0133(6) 0.1813(5) 0.057(3) Uani 1 1 d .
H49A H 0.3549 0.0181 0.2175 0.086 Uiso 1 1 calc R
H49B H 0.3648 -0.0225 0.1617 0.086 Uiso 1 1 calc R
H49C H 0.3457 -0.0622 0.1929 0.086 Uiso 1 1 calc R
C50 C 0.22513(14) 0.0221(4) 0.2962(3) 0.0279(16) Uani 1 1 d .
C51 C 0.21095(15) 0.0000(5) 0.3465(4) 0.038(2) Uani 1 1 d .
H51A H 0.1960 0.0081 0.3323 0.057 Uiso 1 1 calc R
H51B H 0.2146 0.0317 0.3822 0.057 Uiso 1 1 calc R
H51C H 0.2132 -0.0540 0.3570 0.057 Uiso 1 1 calc R
C52 C 0.24853(14) 0.0085(4) 0.3203(3) 0.0334(19) Uani 1 1 d .
H52A H 0.2579 0.0225 0.2890 0.050 Uiso 1 1 calc R
H52B H 0.2506 -0.0456 0.3307 0.050 Uiso 1 1 calc R
H52C H 0.2519 0.0400 0.3563 0.050 Uiso 1 1 calc R
C53 C 0.22176(14) 0.1063(4) 0.2794(4) 0.0335(18) Uani 1 1 d .
H53A H 0.2310 0.1202 0.2478 0.050 Uiso 1 1 calc R
H53B H 0.2252 0.1382 0.3152 0.050 Uiso 1 1 calc R
H53C H 0.2069 0.1145 0.2645 0.050 Uiso 1 1 calc R
Ru1' Ru 0.037669(12) 0.56187(5) 0.18229(3) 0.0451(2) Uani 1 1 d .
Ru2' Ru 0.06535(2) 0.81798(9) -0.11539(5) 0.1041(5) Uani 1 1 d .
Cl1' Cl 0.04007(4) 0.46903(16) 0.26596(10) 0.0504(6) Uani 1 1 d .
Cl2' Cl 0.04308(4) 0.66369(16) 0.25791(12) 0.0548(6) Uani 1 1 d .
Cl3' Cl 0.03603(9) 0.7830(7) -0.0557(3) 0.279(6) Uani 1 1 d .
Cl4' Cl 0.07301(11) 0.9309(3) -0.0496(3) 0.159(2) Uani 1 1 d .
N1' N 0.07550(13) 0.7289(4) 0.1437(4) 0.0448(18) Uani 1 1 d .
H1' H 0.0654 0.7090 0.1636 0.054 Uiso 1 1 calc R
O1' O 0.08508(14) 0.7584(4) -0.0493(3) 0.067(2) Uani 1 1 d .
P1' P 0.07608(4) 0.55228(14) 0.18480(10) 0.0366(5) Uani 1 1 d .
P2' P 0.09902(4) 0.55286(14) 0.05889(11) 0.0380(5) Uani 1 1 d .
C1' C 0.08759(14) 0.5986(5) 0.1211(4) 0.0374(19) Uani 1 1 d .
C2' C 0.08494(14) 0.6794(5) 0.1060(4) 0.039(2) Uani 1 1 d .
C3' C 0.09159(17) 0.7016(5) 0.0460(5) 0.045(2) Uani 1 1 d .
C4' C 0.10640(18) 0.6414(5) 0.0213(5) 0.052(3) Uani 1 1 d .
H4'1 H 0.1215 0.6544 0.0320 0.062 Uiso 1 1 calc R
H4'2 H 0.1039 0.6369 -0.0231 0.062 Uiso 1 1 calc R
C5' C 0.08123(17) 0.7543(5) 0.0077(4) 0.047(2) Uani 1 1 d .
H5' H 0.0712 0.7880 0.0229 0.057 Uiso 1 1 calc R
C6' C 0.12388(14) 0.4982(5) 0.0749(4) 0.038(2) Uani 1 1 d .
C7' C 0.13927(14) 0.5287(6) 0.1178(5) 0.048(2) Uani 1 1 d .
H7' H 0.1365 0.5749 0.1382 0.058 Uiso 1 1 calc R
C8' C 0.15878(17) 0.4906(7) 0.1304(5) 0.058(3) Uani 1 1 d .
H8' H 0.1689 0.5098 0.1604 0.070 Uiso 1 1 calc R
C9' C 0.16311(17) 0.4239(7) 0.0982(5) 0.055(3) Uani 1 1 d .
H9' H 0.1763 0.3984 0.1068 0.066 Uiso 1 1 calc R
C10' C 0.14849(18) 0.3946(6) 0.0539(4) 0.049(2) Uani 1 1 d .
H10' H 0.1517 0.3495 0.0326 0.058 Uiso 1 1 calc R
C11' C 0.12866(15) 0.4329(5) 0.0408(4) 0.043(2) Uani 1 1 d .
H11' H 0.1188 0.4147 0.0096 0.051 Uiso 1 1 calc R
C12' C 0.08009(14) 0.4963(6) 0.0094(4) 0.040(2) Uani 1 1 d .
C13' C 0.06766(16) 0.5350(6) -0.0372(4) 0.049(2) Uani 1 1 d .
H13' H 0.0699 0.5879 -0.0438 0.059 Uiso 1 1 calc R
C14' C 0.05208(18) 0.4952(9) -0.0737(5) 0.068(4) Uani 1 1 d .
H14' H 0.0438 0.5213 -0.1049 0.082 Uiso 1 1 calc R
C15' C 0.04872(18) 0.4164(9) -0.0640(5) 0.068(4) Uani 1 1 d .
H15' H 0.0383 0.3895 -0.0891 0.082 Uiso 1 1 calc R
C16' C 0.06070(17) 0.3776(7) -0.0174(5) 0.057(3) Uani 1 1 d .
H16' H 0.0581 0.3250 -0.0102 0.069 Uiso 1 1 calc R
C17' C 0.07663(15) 0.4171(5) 0.0188(4) 0.042(2) Uani 1 1 d .
H17' H 0.0850 0.3906 0.0494 0.050 Uiso 1 1 calc R
C18' C 0.08589(14) 0.4518(5) 0.1828(4) 0.040(2) Uani 1 1 d .
C19' C 0.10747(17) 0.4343(6) 0.1975(5) 0.053(3) Uani 1 1 d .
H19' H 0.1170 0.4735 0.2114 0.064 Uiso 1 1 calc R
C20' C 0.1150(2) 0.3580(7) 0.1915(5) 0.067(3) Uani 1 1 d .
H20' H 0.1298 0.3478 0.1979 0.080 Uiso 1 1 calc R
C21' C 0.1006(2) 0.2965(6) 0.1759(5) 0.060(3) Uani 1 1 d .
H21' H 0.1055 0.2453 0.1738 0.073 Uiso 1 1 calc R
C22' C 0.07886(19) 0.3147(6) 0.1639(5) 0.055(3) Uani 1 1 d .
H22' H 0.0690 0.2752 0.1530 0.066 Uiso 1 1 calc R
C23' C 0.07171(16) 0.3907(6) 0.1679(4) 0.048(2) Uani 1 1 d .
H23' H 0.0570 0.4012 0.1603 0.057 Uiso 1 1 calc R
C24' C 0.09230(14) 0.5928(5) 0.2526(4) 0.039(2) Uani 1 1 d .
C25' C 0.08734(15) 0.5699(6) 0.3116(4) 0.046(2) Uani 1 1 d .
H25' H 0.0761 0.5350 0.3160 0.055 Uiso 1 1 calc R
C26' C 0.09930(15) 0.5991(6) 0.3640(4) 0.048(2) Uani 1 1 d .
H26' H 0.0958 0.5843 0.4031 0.057 Uiso 1 1 calc R
C27' C 0.11620(16) 0.6498(6) 0.3576(4) 0.047(2) Uani 1 1 d .
H27' H 0.1239 0.6699 0.3925 0.056 Uiso 1 1 calc R
C28' C 0.12186(15) 0.6713(5) 0.2990(4) 0.042(2) Uani 1 1 d .
H28' H 0.1335 0.7047 0.2948 0.051 Uiso 1 1 calc R
C29' C 0.10989(12) 0.6420(5) 0.2472(4) 0.0336(18) Uani 1 1 d .
H29' H 0.1137 0.6557 0.2081 0.040 Uiso 1 1 calc R
C30' C 0.01870(16) 0.4797(7) 0.1167(4) 0.055(3) Uani 1 1 d .
C31' C 0.00447(16) 0.5155(8) 0.1548(5) 0.060(3) Uani 1 1 d .
H31' H -0.0044 0.4854 0.1777 0.072 Uiso 1 1 calc R
C32' C 0.00375(16) 0.5973(9) 0.1583(5) 0.069(4) Uani 1 1 d .
H32' H -0.0059 0.6201 0.1836 0.083 Uiso 1 1 calc R
C33' C 0.01722(19) 0.6476(8) 0.1247(5) 0.066(3) Uani 1 1 d .
C34' C 0.03203(16) 0.6085(8) 0.0888(5) 0.063(3) Uani 1 1 d .
H34' H 0.0415 0.6377 0.0668 0.075 Uiso 1 1 calc R
C35' C 0.03273(15) 0.5271(8) 0.0859(5) 0.058(3) Uani 1 1 d .
H35' H 0.0429 0.5036 0.0627 0.069 Uiso 1 1 calc R
C36' C 0.01742(19) 0.3934(7) 0.1035(5) 0.065(3) Uani 1 1 d .
H36' H 0.0319 0.3763 0.0944 0.078 Uiso 1 1 calc R
C37' C 0.0022(2) 0.3824(9) 0.0434(6) 0.099(5) Uani 1 1 d .
H37D H 0.0012 0.3279 0.0333 0.149 Uiso 1 1 calc R
H37E H 0.0080 0.4104 0.0102 0.149 Uiso 1 1 calc R
H37F H -0.0120 0.4021 0.0498 0.149 Uiso 1 1 calc R
C38' C 0.0106(2) 0.3426(9) 0.1551(7) 0.104(5) Uani 1 1 d .
H38D H 0.0105 0.2889 0.1424 0.156 Uiso 1 1 calc R
H38E H -0.0037 0.3573 0.1649 0.156 Uiso 1 1 calc R
H38F H 0.0205 0.3492 0.1909 0.156 Uiso 1 1 calc R
C39' C 0.0158(2) 0.7345(8) 0.1279(7) 0.098(5) Uani 1 1 d .
H39D H 0.0049 0.7489 0.1547 0.147 Uiso 1 1 calc R
H39E H 0.0120 0.7551 0.0874 0.147 Uiso 1 1 calc R
H39F H 0.0295 0.7553 0.1437 0.147 Uiso 1 1 calc R
C40' C 0.0783(5) 0.7381(13) -0.1830(7) 0.137(9) Uani 1 1 d .
C41' C 0.0889(4) 0.8131(13) -0.1807(7) 0.127(8) Uani 1 1 d .
H41' H 0.1039 0.8157 -0.1730 0.153 Uiso 1 1 calc R
C42' C 0.0770(4) 0.8819(15) -0.1899(8) 0.146(10) Uani 1 1 d .
H42' H 0.0847 0.9285 -0.1916 0.175 Uiso 1 1 calc R
C43' C 0.0540(4) 0.885(2) -0.1969(10) 0.175(12) Uani 1 1 d .
C44' C 0.0438(4) 0.8135(19) -0.1955(9) 0.198(16) Uani 1 1 d .
H44' H 0.0287 0.8127 -0.1990 0.238 Uiso 1 1 calc R
C45' C 0.0550(5) 0.7408(16) -0.1889(8) 0.160(12) Uani 1 1 d .
H45' H 0.0471 0.6946 -0.1885 0.192 Uiso 1 1 calc R
C46' C 0.0908(5) 0.6660(13) -0.1663(8) 0.203(15) Uani 1 1 d .
H46A H 0.0813 0.6216 -0.1707 0.305 Uiso 1 1 calc R
H46B H 0.0969 0.6697 -0.1244 0.305 Uiso 1 1 calc R
H46C H 0.1022 0.6602 -0.1932 0.305 Uiso 1 1 calc R
C47' C 0.0440(5) 0.967(3) -0.2012(18) 0.29(2) Uani 1 1 d .
H47' H 0.0530 1.0064 -0.1786 0.347 Uiso 1 1 calc R
C48' C 0.0226(7) 0.960(2) -0.1775(17) 0.33(3) Uani 1 1 d .
H48D H 0.0243 0.9472 -0.1345 0.499 Uiso 1 1 calc R
H48E H 0.0145 0.9195 -0.1996 0.499 Uiso 1 1 calc R
H48F H 0.0149 1.0086 -0.1830 0.499 Uiso 1 1 calc R
C49' C 0.0384(7) 0.990(3) -0.266(2) 0.47(4) Uani 1 1 d .
H49D H 0.0514 0.9961 -0.2863 0.710 Uiso 1 1 calc R
H49E H 0.0305 1.0378 -0.2674 0.710 Uiso 1 1 calc R
H49F H 0.0297 0.9495 -0.2862 0.710 Uiso 1 1 calc R
C50' C 0.08006(17) 0.8146(6) 0.1564(5) 0.048(2) Uani 1 1 d .
C51' C 0.0618(2) 0.8682(7) 0.1276(7) 0.087(5) Uani 1 1 d .
H51D H 0.0482 0.8523 0.1418 0.131 Uiso 1 1 calc R
H51E H 0.0611 0.8642 0.0835 0.131 Uiso 1 1 calc R
H51F H 0.0648 0.9212 0.1397 0.131 Uiso 1 1 calc R
C52' C 0.0807(2) 0.8223(7) 0.2267(5) 0.070(3) Uani 1 1 d .
H52D H 0.0669 0.8074 0.2403 0.105 Uiso 1 1 calc R
H52E H 0.0838 0.8755 0.2383 0.105 Uiso 1 1 calc R
H52F H 0.0918 0.7889 0.2455 0.105 Uiso 1 1 calc R
C53' C 0.10179(19) 0.8381(6) 0.1355(6) 0.068(3) Uani 1 1 d .
H53D H 0.1015 0.8335 0.0914 0.102 Uiso 1 1 calc R
H53E H 0.1128 0.8045 0.1544 0.102 Uiso 1 1 calc R
H53F H 0.1049 0.8912 0.1473 0.102 Uiso 1 1 calc R
Cl5 Cl 0.10681(14) 0.0792(3) 0.1334(3) 0.186(3) Uani 1 1 d .
Cl6 Cl 0.09790(11) 0.2181(3) 0.0188(4) 0.178(3) Uani 1 1 d .
C54 C 0.0857(5) 0.0758(18) 0.0704(12) 0.209(13) Uani 1 1 d .
H54A H 0.0820 0.0219 0.0608 0.251 Uiso 1 1 calc R
H54B H 0.0728 0.1022 0.0824 0.251 Uiso 1 1 calc R
C55 C 0.0939(5) 0.1163(11) 0.0125(15) 0.201(12) Uani 1 1 d .
H55A H 0.0835 0.1063 -0.0224 0.241 Uiso 1 1 calc R
H55B H 0.1075 0.0923 0.0036 0.241 Uiso 1 1 calc R
Cl7 Cl 0.15449(5) 0.73908(16) 0.83819(13) 0.0647(8) Uani 1 1 d .
Cl8 Cl 0.16550(7) 0.77004(15) 0.69034(13) 0.0789(11) Uani 1 1 d .
C56 C 0.17855(17) 0.7143(6) 0.8033(4) 0.052(3) Uani 1 1 d .
H56A H 0.1883 0.7588 0.8063 0.062 Uiso 1 1 calc R
H56B H 0.1857 0.6716 0.8262 0.062 Uiso 1 1 calc R
C57 C 0.17482(19) 0.6917(5) 0.7390(4) 0.052(3) Uani 1 1 d .
H57A H 0.1642 0.6500 0.7355 0.063 Uiso 1 1 calc R
H57B H 0.1882 0.6717 0.7250 0.063 Uiso 1 1 calc R

loop_
_atom_site_aniso_label
_atom_site_aniso_U_11
_atom_site_aniso_U_22
_atom_site_aniso_U_33
_atom_site_aniso_U_23
_atom_site_aniso_U_13
_atom_site_aniso_U_12
Ru1 0.0329(3) 0.0176(3) 0.0239(3) 0.0029(2) 0.0029(2) -0.0020(2)
Ru2 0.0301(3) 0.0202(3) 0.0299(3) -0.0004(3) 0.0017(3) -0.0022(2)
Cl1 0.0432(11) 0.0280(9) 0.0265(9) 0.0047(8) 0.0061(8) 0.0058(8)
Cl2 0.0392(11) 0.0288(10) 0.0434(12) 0.0047(9) 0.0045(9) -0.0068(8)
Cl3 0.0353(10) 0.0251(9) 0.0320(10) -0.0005(8) -0.0034(8) -0.0022(8)
Cl4 0.0445(12) 0.0230(9) 0.0337(10) -0.0044(8) -0.0031(9) -0.0052(8)
N1 0.040(4) 0.014(3) 0.019(3) 0.000(2) 0.004(3) 0.002(3)
O1 0.027(3) 0.019(2) 0.030(3) 0.006(2) 0.001(2) -0.001(2)
P1 0.0296(10) 0.0212(9) 0.0242(10) 0.0035(8) -0.0003(8) -0.0020(8)
P2 0.0302(10) 0.0180(8) 0.0201(9) 0.0019(7) 0.0000(7) -0.0006(7)
C1 0.027(3) 0.017(3) 0.024(3) 0.004(3) 0.002(3) 0.000(3)
C2 0.029(4) 0.016(3) 0.019(3) 0.000(3) -0.002(3) 0.004(3)
C3 0.023(3) 0.023(4) 0.021(3) 0.001(3) 0.000(3) -0.003(3)
C4 0.029(4) 0.015(3) 0.019(3) 0.002(3) 0.002(3) -0.001(3)
C5 0.038(4) 0.012(3) 0.021(3) -0.002(3) 0.000(3) 0.001(3)
C6 0.038(4) 0.023(4) 0.020(3) 0.001(3) -0.001(3) -0.004(3)
C7 0.043(5) 0.034(4) 0.024(4) 0.006(3) -0.003(3) 0.003(4)
C8 0.053(6) 0.052(6) 0.030(4) 0.011(4) -0.004(4) 0.012(5)
C9 0.059(7) 0.051(6) 0.037(5) 0.007(4) -0.013(5) 0.015(5)
C10 0.047(6) 0.033(5) 0.052(6) 0.007(4) 0.001(5) 0.009(4)
C11 0.039(5) 0.032(4) 0.027(4) 0.007(3) -0.001(3) 0.008(4)
C12 0.039(4) 0.023(4) 0.022(4) 0.012(3) -0.006(3) -0.007(3)
C13 0.048(5) 0.025(4) 0.018(4) 0.003(3) 0.002(3) -0.005(3)
C14 0.055(6) 0.032(4) 0.021(4) -0.002(3) 0.003(4) -0.018(4)
C15 0.060(6) 0.021(4) 0.025(4) -0.004(3) 0.012(4) 0.002(4)
C16 0.041(5) 0.022(4) 0.036(4) 0.007(3) 0.005(4) 0.002(3)
C17 0.046(5) 0.017(3) 0.021(4) 0.003(3) -0.002(3) 0.000(3)
C18 0.033(4) 0.032(4) 0.028(4) 0.013(3) -0.002(3) -0.005(3)
C19 0.038(5) 0.053(5) 0.026(4) 0.007(4) -0.004(4) -0.006(4)
C20 0.035(5) 0.072(7) 0.044(5) 0.026(5) -0.009(4) -0.004(5)
C21 0.054(6) 0.079(8) 0.030(5) 0.005(5) -0.010(4) -0.030(6)
C22 0.062(7) 0.063(6) 0.026(4) 0.002(4) 0.000(4) -0.040(5)
C23 0.054(6) 0.025(4) 0.034(5) 0.002(4) 0.001(4) -0.011(4)
C24 0.026(4) 0.023(4) 0.037(4) 0.007(3) 0.003(3) 0.001(3)
C25 0.035(5) 0.034(4) 0.046(5) 0.008(4) 0.014(4) -0.002(4)
C26 0.038(5) 0.048(5) 0.039(5) 0.005(4) 0.013(4) -0.003(4)
C27 0.041(5) 0.052(6) 0.039(5) 0.006(4) 0.019(4) 0.021(4)
C28 0.045(5) 0.030(4) 0.047(5) -0.003(4) 0.015(4) 0.008(4)
C29 0.039(5) 0.031(4) 0.036(5) 0.002(4) 0.009(4) -0.002(4)
C30 0.033(4) 0.019(3) 0.035(4) -0.010(3) 0.002(3) 0.012(3)
C31 0.030(4) 0.017(3) 0.051(5) 0.000(3) 0.012(4) 0.002(3)
C32 0.041(5) 0.024(4) 0.028(4) 0.000(3) 0.005(3) 0.007(3)
C33 0.044(5) 0.018(4) 0.041(5) -0.007(3) -0.001(4) 0.002(3)
C34 0.045(5) 0.013(3) 0.043(5) 0.008(3) 0.007(4) 0.001(3)
C35 0.051(5) 0.018(4) 0.035(4) 0.001(3) 0.008(4) 0.014(4)
C36 0.039(5) 0.037(5) 0.045(5) -0.012(4) -0.002(4) 0.006(4)
C37 0.046(6) 0.035(5) 0.078(8) -0.001(5) 0.010(5) -0.014(4)
C38 0.057(7) 0.051(6) 0.049(6) -0.002(5) -0.012(5) -0.005(5)
C39 0.064(7) 0.031(5) 0.059(6) -0.028(4) -0.001(5) 0.001(4)
C40 0.033(4) 0.030(4) 0.043(5) 0.012(4) 0.006(4) -0.012(3)
C41 0.040(5) 0.029(4) 0.039(5) 0.000(4) 0.015(4) -0.008(4)
C42 0.030(4) 0.033(4) 0.064(6) 0.003(4) 0.020(4) -0.004(3)
C43 0.020(4) 0.035(4) 0.060(6) 0.000(4) 0.007(4) 0.001(3)
C44 0.030(4) 0.028(4) 0.044(5) 0.002(4) -0.003(4) -0.010(3)
C45 0.040(5) 0.023(4) 0.041(5) -0.001(4) 0.013(4) -0.009(3)
C46 0.045(5) 0.036(5) 0.043(5) 0.012(4) 0.008(4) -0.013(4)
C47 0.060(7) 0.048(6) 0.085(8) 0.035(6) -0.019(6) -0.025(5)
C48 0.059(7) 0.070(7) 0.035(5) 0.023(5) -0.006(5) -0.018(5)
C49 0.025(4) 0.059(6) 0.085(8) 0.018(6) -0.010(5) -0.001(4)
C50 0.043(4) 0.017(3) 0.023(4) 0.000(3) 0.001(3) -0.008(3)
C51 0.051(5) 0.041(5) 0.023(4) -0.015(4) 0.010(4) -0.019(4)
C52 0.054(5) 0.027(4) 0.018(4) -0.011(3) -0.006(3) -0.001(4)
C53 0.045(5) 0.028(4) 0.029(4) -0.010(3) 0.012(4) 0.004(4)
Ru1' 0.0254(3) 0.0767(6) 0.0332(4) -0.0023(4) 0.0020(3) -0.0025(4)
Ru2' 0.0792(9) 0.1621(13) 0.0655(7) 0.0344(8) -0.0262(6) -0.0565(9)
Cl1' 0.0342(11) 0.0826(18) 0.0348(11) 0.0003(12) 0.0048(9) -0.0089(11)
Cl2' 0.0386(13) 0.0772(17) 0.0489(14) -0.0110(13) 0.0052(11) 0.0048(12)
Cl3' 0.077(3) 0.636(17) 0.117(4) 0.130(7) -0.032(3) -0.122(7)
Cl4' 0.207(6) 0.114(4) 0.144(4) 0.026(3) -0.048(4) 0.073(4)
N1' 0.039(4) 0.047(4) 0.049(5) -0.009(4) 0.009(4) -0.001(4)
O1' 0.096(7) 0.061(5) 0.043(4) 0.001(4) 0.007(4) -0.012(4)
P1' 0.0276(11) 0.0524(14) 0.0296(11) -0.0027(10) 0.0013(9) -0.0045(10)
P2' 0.0324(12) 0.0453(13) 0.0365(12) -0.0042(10) 0.0041(10) -0.0040(10)
C1' 0.033(4) 0.038(5) 0.040(5) -0.003(4) 0.001(4) -0.003(4)
C2' 0.030(4) 0.046(5) 0.041(5) -0.005(4) 0.009(4) -0.005(4)
C3' 0.053(6) 0.035(5) 0.048(6) 0.000(4) 0.012(5) -0.006(4)
C4' 0.060(7) 0.049(6) 0.049(6) -0.015(5) 0.024(5) -0.012(5)
C5' 0.057(6) 0.047(6) 0.038(5) -0.003(4) 0.006(5) -0.011(5)
C6' 0.031(4) 0.042(5) 0.043(5) -0.013(4) 0.009(4) -0.007(4)
C7' 0.023(4) 0.068(6) 0.054(6) -0.027(5) 0.001(4) -0.006(4)
C8' 0.037(5) 0.091(8) 0.046(6) -0.010(6) 0.002(5) 0.005(5)
C9' 0.042(6) 0.081(8) 0.043(6) 0.004(5) 0.006(5) -0.003(5)
C10' 0.059(7) 0.042(5) 0.045(6) -0.005(4) 0.009(5) 0.009(5)
C11' 0.038(5) 0.053(6) 0.039(5) -0.003(4) 0.006(4) 0.002(4)
C12' 0.027(4) 0.059(6) 0.034(5) 0.004(4) 0.009(4) 0.008(4)
C13' 0.041(5) 0.069(7) 0.038(5) -0.003(5) 0.002(4) 0.000(5)
C14' 0.039(6) 0.133(12) 0.033(5) -0.004(7) 0.005(4) 0.015(7)
C15' 0.039(6) 0.121(11) 0.042(6) -0.028(7) -0.007(5) -0.007(6)
C16' 0.042(6) 0.076(7) 0.054(6) -0.019(6) 0.003(5) -0.020(5)
C17' 0.037(5) 0.054(6) 0.034(5) -0.008(4) 0.001(4) -0.011(4)
C18' 0.030(4) 0.058(6) 0.032(4) -0.007(4) -0.003(4) -0.005(4)
C19' 0.049(6) 0.049(6) 0.061(7) -0.010(5) -0.007(5) 0.000(5)
C20' 0.052(7) 0.069(8) 0.079(8) 0.003(6) 0.003(6) 0.015(6)
C21' 0.072(8) 0.047(6) 0.063(7) 0.001(5) 0.008(6) -0.004(6)
C22' 0.063(7) 0.054(6) 0.046(6) 0.002(5) -0.010(5) -0.013(5)
C23' 0.038(5) 0.053(6) 0.050(6) 0.005(5) -0.005(4) -0.001(4)
C24' 0.030(4) 0.053(5) 0.034(5) -0.008(4) 0.002(4) 0.003(4)
C25' 0.035(5) 0.066(6) 0.037(5) 0.004(5) 0.001(4) -0.003(4)
C26' 0.029(5) 0.075(7) 0.039(5) -0.002(5) 0.003(4) -0.008(4)
C27' 0.038(5) 0.065(6) 0.036(5) -0.005(5) -0.003(4) -0.002(5)
C28' 0.036(5) 0.044(5) 0.046(5) -0.002(4) -0.002(4) -0.002(4)
C29' 0.019(3) 0.043(5) 0.040(5) 0.002(4) 0.007(3) 0.005(3)
C30' 0.034(5) 0.101(9) 0.029(5) -0.004(5) 0.000(4) -0.011(5)
C31' 0.027(5) 0.102(9) 0.051(6) 0.008(6) 0.003(4) -0.007(5)
C32' 0.024(5) 0.133(12) 0.048(6) 0.007(7) -0.006(4) 0.000(6)
C33' 0.049(7) 0.092(9) 0.054(7) 0.006(6) -0.023(6) 0.007(6)
C34' 0.026(5) 0.124(11) 0.037(5) 0.007(6) -0.005(4) -0.005(6)
C35' 0.026(5) 0.108(10) 0.040(5) 0.000(6) 0.000(4) -0.009(5)
C36' 0.044(6) 0.091(9) 0.058(7) 0.000(7) -0.002(5) -0.010(6)
C37' 0.073(10) 0.133(13) 0.087(10) -0.041(9) -0.027(8) 0.004(9)
C38' 0.085(11) 0.129(13) 0.092(11) -0.005(10) -0.026(9) -0.043(10)
C39' 0.058(8) 0.099(11) 0.132(14) 0.012(9) -0.027(9) 0.026(8)
C40' 0.23(3) 0.149(18) 0.037(8) -0.006(9) 0.022(11) -0.097(19)
C41' 0.15(2) 0.160(18) 0.068(10) 0.029(11) 0.012(11) -0.085(16)
C42' 0.118(18) 0.21(2) 0.103(14) 0.075(15) -0.030(12) -0.090(17)
C43' 0.099(16) 0.28(3) 0.137(17) 0.122(19) -0.045(14) -0.092(19)
C44' 0.19(3) 0.28(3) 0.106(15) 0.12(2) -0.097(16) -0.14(3)
C45' 0.19(3) 0.22(3) 0.065(11) 0.005(14) -0.020(13) -0.16(2)
C46' 0.42(5) 0.126(17) 0.071(12) -0.001(12) 0.08(2) -0.04(2)
C47' 0.10(2) 0.50(7) 0.27(4) 0.24(4) 0.01(2) 0.03(3)
C48' 0.22(4) 0.44(6) 0.34(5) 0.26(5) 0.03(4) 0.09(4)
C49' 0.30(5) 0.65(9) 0.45(6) 0.47(7) -0.12(5) -0.16(5)
C50' 0.050(6) 0.046(6) 0.048(6) -0.008(5) 0.002(5) 0.005(5)
C51' 0.084(10) 0.057(7) 0.117(12) -0.010(7) -0.018(9) 0.030(7)
C52' 0.081(9) 0.069(7) 0.059(7) -0.022(6) 0.004(7) 0.009(7)
C53' 0.058(7) 0.056(7) 0.089(9) -0.024(6) 0.005(7) -0.011(6)
Cl5 0.274(9) 0.099(4) 0.181(6) -0.016(4) -0.009(6) 0.048(4)
Cl6 0.153(5) 0.112(4) 0.267(8) -0.044(4) 0.013(5) 0.052(4)
C54 0.20(3) 0.23(3) 0.19(3) 0.07(2) -0.03(2) 0.04(2)
C55 0.24(3) 0.082(14) 0.28(4) 0.004(17) 0.00(3) -0.002(16)
Cl7 0.081(2) 0.0566(16) 0.0580(17) -0.0054(13) 0.0152(15) 0.0011(15)
Cl8 0.141(3) 0.0408(14) 0.0520(16) 0.0096(13) -0.0095(18) -0.0030(17)
C56 0.055(6) 0.052(6) 0.047(6) 0.012(5) -0.007(5) -0.001(5)
C57 0.068(7) 0.040(5) 0.049(6) 0.006(5) 0.010(5) 0.004(5)

loop_
_atom_type_symbol
_atom_type_description
_atom_type_scat_dispersion_real
_atom_type_scat_dispersion_imag
_atom_type_scat_source
C C 0.0033 0.0016 'International Tables Vol C Tables 4.2.6.8 and 6.1.1.4'
H H 0.0000 0.0000 'International Tables Vol C Tables 4.2.6.8 and 6.1.1.4'
Cl Cl 0.1484 0.1585 'International Tables Vol C Tables 4.2.6.8 and 6.1.1.4'
N N 0.0061 0.0033 'International Tables Vol C Tables 4.2.6.8 and 6.1.1.4'
O O 0.0106 0.0060 'International Tables Vol C Tables 4.2.6.8 and 6.1.1.4'
P P 0.1023 0.0942 'International Tables Vol C Tables 4.2.6.8 and 6.1.1.4'
Ru Ru -1.2594 0.8363 'International Tables Vol C Tables 4.2.6.8 and 6.1.1.4'

loop_
_geom_angle_atom_site_label_1
_geom_angle_atom_site_label_2
_geom_angle_atom_site_label_3
_geom_angle
C32 Ru1 C31 37.9(3)
C32 Ru1 C34 65.8(3)
C31 Ru1 C34 78.0(3)
C32 Ru1 C35 78.3(3)
C31 Ru1 C35 66.7(3)
C34 Ru1 C35 35.5(3)
C32 Ru1 C30 67.3(3)
C31 Ru1 C30 37.1(3)
C34 Ru1 C30 65.9(3)
C35 Ru1 C30 37.4(3)
C32 Ru1 C33 37.0(3)
C31 Ru1 C33 67.6(3)
C34 Ru1 C33 36.8(3)
C35 Ru1 C33 66.1(3)
C30 Ru1 C33 79.5(3)
C32 Ru1 P1 94.6(2)
C31 Ru1 P1 97.6(2)
C34 Ru1 P1 153.5(2)
C35 Ru1 P1 162.1(2)
C30 Ru1 P1 124.7(2)
C33 Ru1 P1 117.3(2)
C32 Ru1 Cl1 150.6(2)
C31 Ru1 Cl1 112.8(2)
C34 Ru1 Cl1 119.9(2)
C35 Ru1 Cl1 92.2(2)
C30 Ru1 Cl1 88.1(2)
C33 Ru1 Cl1 156.7(2)
P1 Ru1 Cl1 86.02(7)
C32 Ru1 Cl2 120.9(2)
C31 Ru1 Cl2 158.1(2)
C34 Ru1 Cl2 87.3(2)
C35 Ru1 Cl2 109.5(2)
C30 Ru1 Cl2 146.5(2)
C33 Ru1 Cl2 90.9(2)
P1 Ru1 Cl2 88.32(7)
Cl1 Ru1 Cl2 88.58(8)
O1 Ru2 C42 152.0(3)
O1 Ru2 C41 114.2(3)
C42 Ru2 C41 38.0(3)
O1 Ru2 C45 90.6(3)
C42 Ru2 C45 81.0(3)
C41 Ru2 C45 68.5(3)
O1 Ru2 C44 119.8(3)
C42 Ru2 C44 67.8(3)
C41 Ru2 C44 81.0(3)
C45 Ru2 C44 38.7(3)
O1 Ru2 C40 87.6(3)
C42 Ru2 C40 69.2(3)
C41 Ru2 C40 38.1(3)
C45 Ru2 C40 38.6(3)
C44 Ru2 C40 70.0(3)
O1 Ru2 C43 157.5(3)
C42 Ru2 C43 37.7(3)
C41 Ru2 C43 68.8(4)
C45 Ru2 C43 69.3(3)
C44 Ru2 C43 37.8(3)
C40 Ru2 C43 82.8(3)
O1 Ru2 Cl3 88.40(14)
C42 Ru2 Cl3 119.3(3)
C41 Ru2 Cl3 157.3(2)
C45 Ru2 Cl3 115.3(2)
C44 Ru2 Cl3 89.5(2)
C40 Ru2 Cl3 153.6(2)
C43 Ru2 Cl3 91.1(3)
O1 Ru2 Cl4 85.03(14)
C42 Ru2 Cl4 91.7(2)
C41 Ru2 Cl4 91.4(2)
C45 Ru2 Cl4 155.5(2)
C44 Ru2 Cl4 155.1(2)
C40 Ru2 Cl4 117.0(2)
C43 Ru2 Cl4 117.4(2)
Cl3 Ru2 Cl4 88.66(7)
C2 N1 C50 127.3(6)
C2 N1 H1 116.3
C50 N1 H1 116.3
C5 O1 Ru2 125.5(4)
C1 P1 C24 104.4(3)
C1 P1 C18 105.3(3)
C24 P1 C18 102.1(4)
C1 P1 Ru1 112.9(2)
C24 P1 Ru1 116.7(2)
C18 P1 Ru1 114.1(3)
C1 P2 C6 118.9(4)
C1 P2 C12 113.9(3)
C6 P2 C12 109.6(3)
C1 P2 C4 96.0(3)
C6 P2 C4 106.5(3)
C12 P2 C4 110.7(4)
C2 C1 P2 107.7(5)
C2 C1 P1 123.3(5)
P2 C1 P1 127.5(4)
N1 C2 C1 122.0(7)
N1 C2 C3 122.7(6)
C1 C2 C3 115.3(6)
C5 C3 C2 124.8(7)
C5 C3 C4 121.1(7)
C2 C3 C4 111.1(6)
C3 C4 P2 102.8(4)
C3 C4 H4A 111.2
P2 C4 H4A 111.2
C3 C4 H4B 111.2
P2 C4 H4B 111.2
H4A C4 H4B 109.1
O1 C5 C3 123.5(7)
O1 C5 H5 118.3
C3 C5 H5 118.3
C7 C6 C11 118.1(7)
C7 C6 P2 121.8(6)
C11 C6 P2 119.5(6)
C8 C7 C6 120.5(8)
C8 C7 H7 119.7
C6 C7 H7 119.7
C9 C8 C7 120.2(8)
C9 C8 H8 119.9
C7 C8 H8 119.9
C10 C9 C8 121.1(9)
C10 C9 H9 119.4
C8 C9 H9 119.4
C9 C10 C11 118.9(9)
C9 C10 H10 120.6
C11 C10 H10 120.6
C10 C11 C6 121.1(8)
C10 C11 H11 119.4
C6 C11 H11 119.4
C17 C12 C13 118.9(8)
C17 C12 P2 119.5(6)
C13 C12 P2 121.2(7)
C14 C13 C12 118.7(8)
C14 C13 H13 120.6
C12 C13 H13 120.6
C13 C14 C15 121.4(8)
C13 C14 H14 119.3
C15 C14 H14 119.3
C16 C15 C14 119.9(7)
C16 C15 H15 120.0
C14 C15 H15 120.0
C15 C16 C17 119.9(8)
C15 C16 H16 120.0
C17 C16 H16 120.0
C12 C17 C16 121.1(7)
C12 C17 H17 119.5
C16 C17 H17 119.5
C23 C18 C19 119.3(8)
C23 C18 P1 120.7(6)
C19 C18 P1 120.0(6)
C20 C19 C18 118.8(9)
C20 C19 H19 120.6
C18 C19 H19 120.6
C19 C20 C21 121.3(9)
C19 C20 H20 119.4
C21 C20 H20 119.4
C22 C21 C20 119.5(9)
C22 C21 H21 120.2
C20 C21 H21 120.2
C21 C22 C23 120.7(9)
C21 C22 H22 119.7
C23 C22 H22 119.7
C22 C23 C18 120.4(9)
C22 C23 H23 119.8
C18 C23 H23 119.8
C29 C24 C25 119.6(8)
C29 C24 P1 121.5(6)
C25 C24 P1 118.9(6)
C24 C25 C26 121.1(8)
C24 C25 H25 119.5
C26 C25 H25 119.5
C27 C26 C25 119.5(8)
C27 C26 H26 120.3
C25 C26 H26 120.3
C26 C27 C28 120.6(8)
C26 C27 H27 119.7
C28 C27 H27 119.7
C27 C28 C29 118.7(8)
C27 C28 H28 120.6
C29 C28 H28 120.6
C24 C29 C28 120.5(8)
C24 C29 H29 119.8
C28 C29 H29 119.8
C31 C30 C35 118.0(7)
C31 C30 C36 119.7(7)
C35 C30 C36 122.4(7)
C31 C30 Ru1 70.1(4)
C35 C30 Ru1 71.1(5)
C36 C30 Ru1 130.2(5)
C30 C31 C32 120.0(7)
C30 C31 Ru1 72.8(5)
C32 C31 Ru1 70.8(5)
C30 C31 H31 120.0
C32 C31 H31 120.0
Ru1 C31 H31 128.6
C33 C32 C31 121.3(7)
C33 C32 Ru1 73.3(5)
C31 C32 Ru1 71.3(5)
C33 C32 H32 119.3
C31 C32 H32 119.3
Ru1 C32 H32 128.4
C32 C33 C34 116.8(7)
C32 C33 C39 120.8(8)
C34 C33 C39 122.2(7)
C32 C33 Ru1 69.7(4)
C34 C33 Ru1 71.0(5)
C39 C33 Ru1 134.0(6)
C35 C34 C33 123.3(7)
C35 C34 Ru1 72.4(4)
C33 C34 Ru1 72.2(4)
C35 C34 H34 118.3
C33 C34 H34 118.3
Ru1 C34 H34 129.8
C34 C35 C30 120.6(7)
C34 C35 Ru1 72.0(5)
C30 C35 Ru1 71.5(4)
C34 C35 H35 119.7
C30 C35 H35 119.7
Ru1 C35 H35 129.1
C37 C36 C30 111.8(8)
C37 C36 C38 109.4(8)
C30 C36 C38 113.8(8)
C37 C36 H36 107.2
C30 C36 H36 107.2
C38 C36 H36 107.2
C36 C37 H37A 109.5
C36 C37 H37B 109.5
H37A C37 H37B 109.5
C36 C37 H37C 109.5
H37A C37 H37C 109.5
H37B C37 H37C 109.5
C36 C38 H38A 109.5
C36 C38 H38B 109.5
H38A C38 H38B 109.5
C36 C38 H38C 109.5
H38A C38 H38C 109.5
H38B C38 H38C 109.5
C33 C39 H39A 109.5
C33 C39 H39B 109.5
H39A C39 H39B 109.5
C33 C39 H39C 109.5
H39A C39 H39C 109.5
H39B C39 H39C 109.5
C41 C40 C45 116.6(8)
C41 C40 C46 125.9(8)
C45 C40 C46 117.1(8)
C41 C40 Ru2 69.5(5)
C45 C40 Ru2 70.1(4)
C46 C40 Ru2 125.6(6)
C42 C41 C40 122.0(8)
C42 C41 Ru2 70.9(5)
C40 C41 Ru2 72.4(5)
C42 C41 H41 119.0
C40 C41 H41 119.0
Ru2 C41 H41 130.4
C41 C42 C43 122.5(8)
C41 C42 Ru2 71.1(5)
C43 C42 Ru2 73.2(5)
C41 C42 H42 118.8
C43 C42 H42 118.8
Ru2 C42 H42 129.5
C42 C43 C44 117.4(8)
C42 C43 C49 123.0(8)
C44 C43 C49 119.5(9)
C42 C43 Ru2 69.1(5)
C44 C43 Ru2 70.1(5)
C49 C43 Ru2 128.3(6)
C43 C44 C45 121.1(8)
C43 C44 Ru2 72.1(4)
C45 C44 Ru2 70.6(4)
C43 C44 H44 119.5
C45 C44 H44 119.5
Ru2 C44 H44 130.6
C44 C45 C40 120.4(8)
C44 C45 Ru2 70.7(4)
C40 C45 Ru2 71.3(4)
C44 C45 H45 119.8
C40 C45 H45 119.8
Ru2 C45 H45 130.9
C40 C46 C47 109.7(7)
C40 C46 C48 113.7(8)
C47 C46 C48 110.9(8)
C40 C46 H46 107.4
C47 C46 H46 107.4
C48 C46 H46 107.4
C46 C47 H47A 109.5
C46 C47 H47B 109.5
H47A C47 H47B 109.5
C46 C47 H47C 109.5
H47A C47 H47C 109.5
H47B C47 H47C 109.5
C46 C48 H48A 109.5
C46 C48 H48B 109.5
H48A C48 H48B 109.5
C46 C48 H48C 109.5
H48A C48 H48C 109.5
H48B C48 H48C 109.5
C43 C49 H49A 109.5
C43 C49 H49B 109.5
H49A C49 H49B 109.5
C43 C49 H49C 109.5
H49A C49 H49C 109.5
H49B C49 H49C 109.5
C53 C50 C51 109.9(7)
C53 C50 C52 110.0(6)
C51 C50 C52 108.0(7)
C53 C50 N1 110.7(6)
C51 C50 N1 104.3(6)
C52 C50 N1 113.7(6)
C50 C51 H51A 109.5
C50 C51 H51B 109.5
H51A C51 H51B 109.5
C50 C51 H51C 109.5
H51A C51 H51C 109.5
H51B C51 H51C 109.5
C50 C52 H52A 109.5
C50 C52 H52B 109.5
H52A C52 H52B 109.5
C50 C52 H52C 109.5
H52A C52 H52C 109.5
H52B C52 H52C 109.5
C50 C53 H53A 109.5
C50 C53 H53B 109.5
H53A C53 H53B 109.5
C50 C53 H53C 109.5
H53A C53 H53C 109.5
H53B C53 H53C 109.5
C35' Ru1' C34' 37.4(4)
C35' Ru1' C32' 78.0(4)
C34' Ru1' C32' 66.6(4)
C35' Ru1' C31' 65.9(4)
C34' Ru1' C31' 78.9(4)
C32' Ru1' C31' 36.8(4)
C35' Ru1' C33' 67.3(4)
C34' Ru1' C33' 37.3(4)
C32' Ru1' C33' 37.6(4)
C31' Ru1' C33' 67.7(4)
C35' Ru1' C30' 36.7(4)
C34' Ru1' C30' 66.8(4)
C32' Ru1' C30' 65.6(5)
C31' Ru1' C30' 36.2(4)
C33' Ru1' C30' 79.3(4)
C35' Ru1' P1' 93.7(3)
C34' Ru1' P1' 97.5(3)
C32' Ru1' P1' 162.6(3)
C31' Ru1' P1' 151.1(3)
C33' Ru1' P1' 125.0(4)
C30' Ru1' P1' 116.0(3)
C35' Ru1' Cl2' 149.2(4)
C34' Ru1' Cl2' 112.0(4)
C32' Ru1' Cl2' 92.2(4)
C31' Ru1' Cl2' 120.9(3)
C33' Ru1' Cl2' 87.1(3)
C30' Ru1' Cl2' 156.8(3)
P1' Ru1' Cl2' 87.20(9)
C35' Ru1' Cl1' 122.8(4)
C34' Ru1' Cl1' 159.7(4)
C32' Ru1' Cl1' 111.0(3)
C31' Ru1' Cl1' 88.1(3)
C33' Ru1' Cl1' 147.9(4)
C30' Ru1' Cl1' 93.6(3)
P1' Ru1' Cl1' 86.40(8)
Cl2' Ru1' Cl1' 88.02(9)
O1' Ru2' C44' 148.3(9)
O1' Ru2' C41' 92.7(7)
C44' Ru2' C41' 82.5(10)
O1' Ru2' C42' 124.2(7)
C44' Ru2' C42' 67.8(8)
C41' Ru2' C42' 38.3(8)
O1' Ru2' C45' 109.8(9)
C44' Ru2' C45' 39.3(10)
C41' Ru2' C45' 69.8(8)
C42' Ru2' C45' 81.2(8)
O1' Ru2' C43' 162.5(7)
C44' Ru2' C43' 37.6(8)
C41' Ru2' C43' 70.6(10)
C42' Ru2' C43' 38.5(7)
C45' Ru2' C43' 70.1(11)
O1' Ru2' C40' 86.1(7)
C44' Ru2' C40' 70.6(12)
C41' Ru2' C40' 38.8(6)
C42' Ru2' C40' 69.3(9)
C45' Ru2' C40' 38.7(9)
C43' Ru2' C40' 84.0(11)
O1' Ru2' Cl3' 86.0(3)
C44' Ru2' Cl3' 88.9(7)
C41' Ru2' Cl3' 161.4(6)
C42' Ru2' Cl3' 149.5(7)
C45' Ru2' Cl3' 93.2(6)
C43' Ru2' Cl3' 111.5(7)
C40' Ru2' Cl3' 122.6(6)
O1' Ru2' Cl4' 84.7(2)
C44' Ru2' Cl4' 126.6(10)
C41' Ru2' Cl4' 108.3(5)
C42' Ru2' Cl4' 88.7(7)
C45' Ru2' Cl4' 165.3(8)
C43' Ru2' Cl4' 95.4(9)
C40' Ru2' Cl4' 145.3(6)
Cl3' Ru2' Cl4' 90.0(3)
C2' N1' C50' 129.5(8)
C2' N1' H1' 115.2
C50' N1' H1' 115.2
C5' O1' Ru2' 123.4(8)
C1' P1' C18' 104.2(4)
C1' P1' C24' 103.0(4)
C18' P1' C24' 102.3(4)
C1' P1' Ru1' 114.3(3)
C18' P1' Ru1' 113.5(3)
C24' P1' Ru1' 117.9(3)
C1' P2' C4' 96.1(4)
C1' P2' C12' 114.5(4)
C4' P2' C12' 110.9(5)
C1' P2' C6' 118.1(4)
C4' P2' C6' 106.3(5)
C12' P2' C6' 109.7(4)
C2' C1' P2' 107.4(6)
C2' C1' P1' 124.1(7)
P2' C1' P1' 127.3(5)
N1' C2' C1' 121.2(8)
N1' C2' C3' 123.6(8)
C1' C2' C3' 115.1(8)
C5' C3' C2' 125.0(9)
C5' C3' C4' 120.5(9)
C2' C3' C4' 111.6(8)
C3' C4' P2' 103.3(6)
C3' C4' H4'1 111.1
P2' C4' H4'1 111.1
C3' C4' H4'2 111.1
P2' C4' H4'2 111.1
H4'1 C4' H4'2 109.1
O1' C5' C3' 121.0(10)
O1' C5' H5' 119.5
C3' C5' H5' 119.5
C7' C6' C11' 120.1(9)
C7' C6' P2' 117.5(7)
C11' C6' P2' 122.0(7)
C8' C7' C6' 119.9(9)
C8' C7' H7' 120.1
C6' C7' H7' 120.1
C9' C8' C7' 119.7(10)
C9' C8' H8' 120.1
C7' C8' H8' 120.1
C10' C9' C8' 121.2(10)
C10' C9' H9' 119.4
C8' C9' H9' 119.4
C9' C10' C11' 119.5(9)
C9' C10' H10' 120.2
C11' C10' H10' 120.2
C6' C11' C10' 119.4(9)
C6' C11' H11' 120.3
C10' C11' H11' 120.3
C13' C12' C17' 119.3(9)
C13' C12' P2' 118.3(7)
C17' C12' P2' 122.3(7)
C14' C13' C12' 120.3(11)
C14' C13' H13' 119.8
C12' C13' H13' 119.8
C13' C14' C15' 120.1(11)
C13' C14' H14' 120.0
C15' C14' H14' 120.0
C16' C15' C14' 120.2(10)
C16' C15' H15' 119.9
C14' C15' H15' 119.9
C15' C16' C17' 119.9(11)
C15' C16' H16' 120.1
C17' C16' H16' 120.1
C16' C17' C12' 120.2(9)
C16' C17' H17' 119.9
C12' C17' H17' 119.9
C19' C18' C23' 118.2(9)
C19' C18' P1' 121.1(7)
C23' C18' P1' 120.7(7)
C18' C19' C20' 120.3(10)
C18' C19' H19' 119.8
C20' C19' H19' 119.8
C19' C20' C21' 121.1(11)
C19' C20' H20' 119.5
C21' C20' H20' 119.5
C22' C21' C20' 117.6(10)
C22' C21' H21' 121.2
C20' C21' H21' 121.2
C23' C22' C21' 120.8(10)
C23' C22' H22' 119.6
C21' C22' H22' 119.6
C22' C23' C18' 121.8(9)
C22' C23' H23' 119.1
C18' C23' H23' 119.1
C29' C24' C25' 118.7(8)
C29' C24' P1' 122.5(7)
C25' C24' P1' 118.7(7)
C26' C25' C24' 120.3(9)
C26' C25' H25' 119.9
C24' C25' H25' 119.9
C27' C26' C25' 120.0(9)
C27' C26' H26' 120.0
C25' C26' H26' 120.0
C26' C27' C28' 120.6(9)
C26' C27' H27' 119.7
C28' C27' H27' 119.7
C29' C28' C27' 119.1(9)
C29' C28' H28' 120.4
C27' C28' H28' 120.4
C24' C29' C28' 121.2(8)
C24' C29' H29' 119.4
C28' C29' H29' 119.4
C35' C30' C31' 118.3(12)
C35' C30' C36' 120.2(10)
C31' C30' C36' 121.1(10)
C35' C30' Ru1' 68.3(6)
C31' C30' Ru1' 70.9(6)
C36' C30' Ru1' 138.3(7)
C30' C31' C32' 119.6(11)
C30' C31' Ru1' 72.9(6)
C32' C31' Ru1' 70.4(6)
C30' C31' H31' 120.2
C32' C31' H31' 120.2
Ru1' C31' H31' 128.8
C31' C32' C33' 123.2(12)
C31' C32' Ru1' 72.8(6)
C33' C32' Ru1' 72.8(6)
C31' C32' H32' 118.4
C33' C32' H32' 118.4
Ru1' C32' H32' 128.3
C34' C33' C32' 115.2(12)
C34' C33' C39' 122.6(13)
C32' C33' C39' 122.2(13)
C34' C33' Ru1' 68.9(6)
C32' C33' Ru1' 69.5(6)
C39' C33' Ru1' 131.0(8)
C35' C34' C33' 121.3(11)
C35' C34' Ru1' 70.9(6)
C33' C34' Ru1' 73.9(6)
C35' C34' H34' 119.4
C33' C34' H34' 119.4
Ru1' C34' H34' 128.0
C34' C35' C30' 122.4(11)
C34' C35' Ru1' 71.7(6)
C30' C35' Ru1' 75.1(6)
C34' C35' H35' 118.8
C30' C35' H35' 118.8
Ru1' C35' H35' 126.4
C30' C36' C38' 116.0(11)
C30' C36' C37' 107.3(10)
C38' C36' C37' 111.5(11)
C30' C36' H36' 107.2
C38' C36' H36' 107.2
C37' C36' H36' 107.2
C36' C37' H37D 109.5
C36' C37' H37E 109.5
H37D C37' H37E 109.5
C36' C37' H37F 109.5
H37D C37' H37F 109.5
H37E C37' H37F 109.5
C36' C38' H38D 109.5
C36' C38' H38E 109.5
H38D C38' H38E 109.5
C36' C38' H38F 109.5
H38D C38' H38F 109.5
H38E C38' H38F 109.5
C33' C39' H39D 109.5
C33' C39' H39E 109.5
H39D C39' H39E 109.5
C33' C39' H39F 109.5
H39D C39' H39F 109.5
H39E C39' H39F 109.5
C41' C40' C45' 115(2)
C41' C40' C46' 120(3)
C45' C40' C46' 123(2)
C41' C40' Ru2' 67.2(12)
C45' C40' Ru2' 67.8(13)
C46' C40' Ru2' 124.2(11)
C42' C41' C40' 121(2)
C42' C41' Ru2' 71.3(13)
C40' C41' Ru2' 73.9(12)
C42' C41' H41' 119.5
C40' C41' H41' 119.5
Ru2' C41' H41' 127.4
C41' C42' C43' 124(2)
C41' C42' Ru2' 70.4(11)
C43' C42' Ru2' 72.6(11)
C41' C42' H42' 118.0
C43' C42' H42' 118.0
Ru2' C42' H42' 132.5
C44' C43' C42' 115(3)
C44' C43' C47' 129(3)
C42' C43' C47' 116(2)
C44' C43' Ru2' 68.4(11)
C42' C43' Ru2' 68.9(11)
C47' C43' Ru2' 129(2)
C43' C44' C45' 124(3)
C43' C44' Ru2' 74.0(12)
C45' C44' Ru2' 71.3(10)
C43' C44' H44' 118.1
C45' C44' H44' 118.1
Ru2' C44' H44' 129.2
C44' C45' C40' 121(2)
C44' C45' Ru2' 69.4(12)
C40' C45' Ru2' 73.4(10)
C44' C45' H45' 119.6
C40' C45' H45' 119.6
Ru2' C45' H45' 130.2
C40' C46' H46A 109.5
C40' C46' H46B 109.5
H46A C46' H46B 109.5
C40' C46' H46C 109.5
H46A C46' H46C 109.5
H46B C46' H46C 109.5
C48' C47' C49' 102(3)
C48' C47' C43' 106(3)
C49' C47' C43' 111(4)
C48' C47' H47' 112.4
C49' C47' H47' 112.4
C43' C47' H47' 112.4
C47' C48' H48D 109.5
C47' C48' H48E 109.5
H48D C48' H48E 109.5
C47' C48' H48F 109.5
H48D C48' H48F 109.5
H48E C48' H48F 109.5
C47' C49' H49D 109.5
C47' C49' H49E 109.5
H49D C49' H49E 109.5
C47' C49' H49F 109.5
H49D C49' H49F 109.5
H49E C49' H49F 109.5
C53' C50' N1' 111.1(8)
C53' C50' C52' 109.1(9)
N1' C50' C52' 104.7(8)
C53' C50' C51' 111.1(10)
N1' C50' C51' 112.4(9)
C52' C50' C51' 108.1(9)
C50' C51' H51D 109.5
C50' C51' H51E 109.5
H51D C51' H51E 109.5
C50' C51' H51F 109.5
H51D C51' H51F 109.5
H51E C51' H51F 109.5
C50' C52' H52D 109.5
C50' C52' H52E 109.5
H52D C52' H52E 109.5
C50' C52' H52F 109.5
H52D C52' H52F 109.5
H52E C52' H52F 109.5
C50' C53' H53D 109.5
C50' C53' H53E 109.5
H53D C53' H53E 109.5
C50' C53' H53F 109.5
H53D C53' H53F 109.5
H53E C53' H53F 109.5
C55 C54 Cl5 110(2)
C55 C54 H54A 109.8
Cl5 C54 H54A 109.8
C55 C54 H54B 109.8
Cl5 C54 H54B 109.8
H54A C54 H54B 108.2
C54 C55 Cl6 115(2)
C54 C55 H55A 108.4
Cl6 C55 H55A 108.4
C54 C55 H55B 108.4
Cl6 C55 H55B 108.4
H55A C55 H55B 107.5
C57 C56 Cl7 113.7(8)
C57 C56 H56A 108.8
Cl7 C56 H56A 108.8
C57 C56 H56B 108.8
Cl7 C56 H56B 108.8
H56A C56 H56B 107.7
C56 C57 Cl8 113.0(7)
C56 C57 H57A 109.0
Cl8 C57 H57A 109.0
C56 C57 H57B 109.0
Cl8 C57 H57B 109.0
H57A C57 H57B 107.8

loop_
_geom_bond_atom_site_label_1
_geom_bond_atom_site_label_2
_geom_bond_distance
Ru1 C32 2.193(8)
Ru1 C31 2.199(8)
Ru1 C34 2.222(7)
Ru1 C35 2.227(8)
Ru1 C30 2.234(8)
Ru1 C33 2.238(8)
Ru1 P1 2.398(2)
Ru1 Cl1 2.404(2)
Ru1 Cl2 2.408(2)
Ru2 O1 2.097(5)
Ru2 C42 2.139(9)
Ru2 C41 2.142(8)
Ru2 C45 2.164(7)
Ru2 C44 2.165(8)
Ru2 C40 2.180(8)
Ru2 C43 2.191(8)
Ru2 Cl3 2.423(2)
Ru2 Cl4 2.4288(19)
N1 C2 1.357(8)
N1 C50 1.519(9)
N1 H1 0.8600
O1 C5 1.302(9)
P1 C1 1.815(7)
P1 C24 1.840(8)
P1 C18 1.852(8)
P2 C1 1.759(7)
P2 C6 1.790(8)
P2 C12 1.803(8)
P2 C4 1.810(7)
C1 C2 1.426(9)
C2 C3 1.449(10)
C3 C5 1.342(10)
C3 C4 1.516(9)
C4 H4A 0.9700
C4 H4B 0.9700
C5 H5 0.9300
C6 C7 1.388(10)
C6 C11 1.395(11)
C7 C8 1.381(11)
C7 H7 0.9300
C8 C9 1.368(13)
C8 H8 0.9300
C9 C10 1.366(13)
C9 H9 0.9300
C10 C11 1.393(11)
C10 H10 0.9300
C11 H11 0.9300
C12 C17 1.381(11)
C12 C13 1.429(10)
C13 C14 1.382(11)
C13 H13 0.9300
C14 C15 1.384(12)
C14 H14 0.9300
C15 C16 1.375(11)
C15 H15 0.9300
C16 C17 1.393(11)
C16 H16 0.9300
C17 H17 0.9300
C18 C23 1.382(11)
C18 C19 1.410(11)
C19 C20 1.376(11)
C19 H19 0.9300
C20 C21 1.379(14)
C20 H20 0.9300
C21 C22 1.368(15)
C21 H21 0.9300
C22 C23 1.373(12)
C22 H22 0.9300
C23 H23 0.9300
C24 C29 1.384(11)
C24 C25 1.385(11)
C25 C26 1.388(12)
C25 H25 0.9300
C26 C27 1.384(12)
C26 H26 0.9300
C27 C28 1.403(12)
C27 H27 0.9300
C28 C29 1.407(12)
C28 H28 0.9300
C29 H29 0.9300
C30 C31 1.409(11)
C30 C35 1.431(11)
C30 C36 1.521(11)
C31 C32 1.424(11)
C31 H31 0.9300
C32 C33 1.407(11)
C32 H32 0.9300
C33 C34 1.408(11)
C33 C39 1.511(11)
C34 C35 1.358(11)
C34 H34 0.9300
C35 H35 0.9300
C36 C37 1.502(13)
C36 C38 1.544(13)
C36 H36 0.9800
C37 H37A 0.9600
C37 H37B 0.9600
C37 H37C 0.9600
C38 H38A 0.9600
C38 H38B 0.9600
C38 H38C 0.9600
C39 H39A 0.9600
C39 H39B 0.9600
C39 H39C 0.9600
C40 C41 1.410(12)
C40 C45 1.437(12)
C40 C46 1.506(12)
C41 C42 1.393(12)
C41 H41 0.9300
C42 C43 1.399(13)
C42 H42 0.9300
C43 C44 1.410(12)
C43 C49 1.521(12)
C44 C45 1.435(11)
C44 H44 0.9300
C45 H45 0.9300
C46 C47 1.539(11)
C46 C48 1.541(13)
C46 H46 0.9800
C47 H47A 0.9600
C47 H47B 0.9600
C47 H47C 0.9600
C48 H48A 0.9600
C48 H48B 0.9600
C48 H48C 0.9600
C49 H49A 0.9600
C49 H49B 0.9600
C49 H49C 0.9600
C50 C53 1.500(10)
C50 C51 1.506(11)
C50 C52 1.518(11)
C51 H51A 0.9600
C51 H51B 0.9600
C51 H51C 0.9600
C52 H52A 0.9600
C52 H52B 0.9600
C52 H52C 0.9600
C53 H53A 0.9600
C53 H53B 0.9600
C53 H53C 0.9600
Ru1' C35' 2.177(10)
Ru1' C34' 2.186(10)
Ru1' C32' 2.208(10)
Ru1' C31' 2.239(10)
Ru1' C33' 2.252(11)
Ru1' C30' 2.264(10)
Ru1' P1' 2.381(2)
Ru1' Cl2' 2.402(3)
Ru1' Cl1' 2.413(3)
Ru2' O1' 2.078(8)
Ru2' C44' 2.109(17)
Ru2' C41' 2.12(2)
Ru2' C42' 2.131(17)
Ru2' C45' 2.134(18)
Ru2' C43' 2.18(2)
Ru2' C40' 2.21(2)
Ru2' Cl3' 2.394(6)
Ru2' Cl4' 2.430(6)
N1' C2' 1.345(11)
N1' C50' 1.516(12)
N1' H1' 0.8600
O1' C5' 1.283(11)
P1' C1' 1.793(9)
P1' C18' 1.826(10)
P1' C24' 1.851(9)
P2' C1' 1.763(9)
P2' C4' 1.800(10)
P2' C12' 1.808(9)
P2' C6' 1.812(9)
C1' C2' 1.429(12)
C2' C3' 1.451(13)
C3' C5' 1.355(13)
C3' C4' 1.507(13)
C4' H4'1 0.9700
C4' H4'2 0.9700
C5' H5' 0.9300
C6' C7' 1.382(11)
C6' C11' 1.387(12)
C7' C8' 1.382(13)
C7' H7' 0.9300
C8' C9' 1.378(15)
C8' H8' 0.9300
C9' C10' 1.363(13)
C9' H9' 0.9300
C10' C11' 1.401(13)
C10' H10' 0.9300
C11' H11' 0.9300
C12' C13' 1.390(12)
C12' C17' 1.392(13)
C13' C14' 1.378(15)
C13' H13' 0.9300
C14' C15' 1.385(17)
C14' H14' 0.9300
C15' C16' 1.378(15)
C15' H15' 0.9300
C16' C17' 1.387(12)
C16' H16' 0.9300
C17' H17' 0.9300
C18' C19' 1.382(13)
C18' C23' 1.388(12)
C19' C20' 1.398(14)
C19' H19' 0.9300
C20' C21' 1.401(15)
C20' H20' 0.9300
C21' C22' 1.389(15)
C21' H21' 0.9300
C22' C23' 1.380(14)
C22' H22' 0.9300
C23' H23' 0.9300
C24' C29' 1.390(11)
C24' C25' 1.401(12)
C25' C26' 1.400(12)
C25' H25' 0.9300
C26' C27' 1.375(13)
C26' H26' 0.9300
C27' C28' 1.398(13)
C27' H27' 0.9300
C28' C29' 1.392(11)
C28' H28' 0.9300
C29' H29' 0.9300
C30' C35' 1.399(14)
C30' C31' 1.401(15)
C30' C36' 1.506(16)
C31' C32' 1.404(17)
C31' H31' 0.9300
C32' C33' 1.440(16)
C32' H32' 0.9300
C33' C34' 1.419(16)
C33' C39' 1.494(17)
C34' C35' 1.397(16)
C34' H34' 0.9300
C35' H35' 0.9300
C36' C38' 1.509(17)
C36' C37' 1.560(15)
C36' H36' 0.9800
C37' H37D 0.9600
C37' H37E 0.9600
C37' H37F 0.9600
C38' H38D 0.9600
C38' H38E 0.9600
C38' H38F 0.9600
C39' H39D 0.9600
C39' H39E 0.9600
C39' H39F 0.9600
C40' C41' 1.44(2)
C40' C45' 1.44(3)
C40' C46' 1.49(3)
C41' C42' 1.39(3)
C41' H41' 0.9300
C42' C43' 1.42(3)
C42' H42' 0.9300
C43' C44' 1.38(3)
C43' C47' 1.54(5)
C44' C45' 1.43(4)
C44' H44' 0.9300
C45' H45' 0.9300
C46' H46A 0.9600
C46' H46B 0.9600
C46' H46C 0.9600
C47' C48' 1.46(4)
C47' C49' 1.47(4)
C47' H47' 0.9800
C48' H48D 0.9600
C48' H48E 0.9600
C48' H48F 0.9600
C49' H49D 0.9600
C49' H49E 0.9600
C49' H49F 0.9600
C50' C53' 1.510(15)
C50' C52' 1.533(14)
C50' C51' 1.547(14)
C51' H51D 0.9600
C51' H51E 0.9600
C51' H51F 0.9600
C52' H52D 0.9600
C52' H52E 0.9600
C52' H52F 0.9600
C53' H53D 0.9600
C53' H53E 0.9600
C53' H53F 0.9600
Cl5 C54 1.82(3)
Cl6 C55 1.764(19)
C54 C55 1.56(3)
C54 H54A 0.9700
C54 H54B 0.9700
C55 H55A 0.9700
C55 H55B 0.9700
Cl7 C56 1.777(11)
Cl8 C57 1.776(9)
C56 C57 1.453(13)
C56 H56A 0.9700
C56 H56B 0.9700
C57 H57A 0.9700
C57 H57B 0.9700

loop_
_geom_torsion_atom_site_label_1
_geom_torsion_atom_site_label_2
_geom_torsion_atom_site_label_3
_geom_torsion_atom_site_label_4
_geom_torsion
C42 Ru2 O1 C5 136.5(7)
C41 Ru2 O1 C5 141.6(5)
C45 Ru2 O1 C5 -151.8(6)
C44 Ru2 O1 C5 -125.0(6)
C40 Ru2 O1 C5 169.6(6)
C43 Ru2 O1 C5 -125.6(8)
Cl3 Ru2 O1 C5 -36.5(5)
Cl4 Ru2 O1 C5 52.3(5)
C32 Ru1 P1 C1 -49.7(3)
C31 Ru1 P1 C1 -11.8(3)
C34 Ru1 P1 C1 -90.1(6)
C35 Ru1 P1 C1 16.1(8)
C30 Ru1 P1 C1 15.8(4)
C33 Ru1 P1 C1 -80.4(4)
Cl1 Ru1 P1 C1 100.8(3)
Cl2 Ru1 P1 C1 -170.5(3)
C32 Ru1 P1 C24 -170.7(4)
C31 Ru1 P1 C24 -132.7(4)
C34 Ru1 P1 C24 148.9(6)
C35 Ru1 P1 C24 -104.9(8)
C30 Ru1 P1 C24 -105.2(4)
C33 Ru1 P1 C24 158.6(4)
Cl1 Ru1 P1 C24 -20.2(3)
Cl2 Ru1 P1 C24 68.5(3)
C32 Ru1 P1 C18 70.5(4)
C31 Ru1 P1 C18 108.4(4)
C34 Ru1 P1 C18 30.1(6)
C35 Ru1 P1 C18 136.3(8)
C30 Ru1 P1 C18 136.0(4)
C33 Ru1 P1 C18 39.8(4)
Cl1 Ru1 P1 C18 -139.0(3)
Cl2 Ru1 P1 C18 -50.3(3)
C6 P2 C1 C2 -125.1(5)
C12 P2 C1 C2 103.2(5)
C4 P2 C1 C2 -12.5(5)
C6 P2 C1 P1 68.8(6)
C12 P2 C1 P1 -62.8(6)
C4 P2 C1 P1 -178.6(5)
C24 P1 C1 C2 75.2(7)
C18 P1 C1 C2 -177.6(6)
Ru1 P1 C1 C2 -52.6(7)
C24 P1 C1 P2 -120.8(5)
C18 P1 C1 P2 -13.6(6)
Ru1 P1 C1 P2 111.5(4)
C50 N1 C2 C1 -139.1(7)
C50 N1 C2 C3 43.1(11)
P2 C1 C2 N1 179.3(5)
P1 C1 C2 N1 -14.0(10)
P2 C1 C2 C3 -2.8(7)
P1 C1 C2 C3 164.0(5)
N1 C2 C3 C5 38.4(11)
C1 C2 C3 C5 -139.5(7)
N1 C2 C3 C4 -161.1(6)
C1 C2 C3 C4 20.9(8)
C5 C3 C4 P2 133.9(6)
C2 C3 C4 P2 -27.4(7)
C1 P2 C4 C3 22.7(5)
C6 P2 C4 C3 145.3(5)
C12 P2 C4 C3 -95.6(5)
Ru2 O1 C5 C3 -156.4(5)
C2 C3 C5 O1 172.6(6)
C4 C3 C5 O1 13.9(11)
C1 P2 C6 C7 -153.8(6)
C12 P2 C6 C7 -20.3(8)
C4 P2 C6 C7 99.5(7)
C1 P2 C6 C11 35.5(8)
C12 P2 C6 C11 169.0(6)
C4 P2 C6 C11 -71.2(7)
C11 C6 C7 C8 -1.2(12)
P2 C6 C7 C8 -172.0(7)
C6 C7 C8 C9 0.0(14)
C7 C8 C9 C10 1.1(16)
C8 C9 C10 C11 -1.1(15)
C9 C10 C11 C6 0.0(14)
C7 C6 C11 C10 1.2(12)
P2 C6 C11 C10 172.2(7)
C1 P2 C12 C17 -84.7(6)
C6 P2 C12 C17 139.3(6)
C4 P2 C12 C17 22.1(7)
C1 P2 C12 C13 88.3(6)
C6 P2 C12 C13 -47.8(7)
C4 P2 C12 C13 -164.9(5)
C17 C12 C13 C14 1.4(10)
P2 C12 C13 C14 -171.6(6)
C12 C13 C14 C15 -1.1(11)
C13 C14 C15 C16 0.2(12)
C14 C15 C16 C17 0.5(12)
C13 C12 C17 C16 -0.8(11)
P2 C12 C17 C16 172.3(6)
C15 C16 C17 C12 -0.1(11)
C1 P1 C18 C23 113.1(7)
C24 P1 C18 C23 -138.1(7)
Ru1 P1 C18 C23 -11.2(8)
C1 P1 C18 C19 -68.4(7)
C24 P1 C18 C19 40.4(7)
Ru1 P1 C18 C19 167.2(6)
C23 C18 C19 C20 -1.7(13)
P1 C18 C19 C20 179.8(7)
C18 C19 C20 C21 0.2(14)
C19 C20 C21 C22 1.8(15)
C20 C21 C22 C23 -2.3(15)
C21 C22 C23 C18 0.7(14)
C19 C18 C23 C22 1.3(13)
P1 C18 C23 C22 179.8(7)
C1 P1 C24 C29 4.2(8)
C18 P1 C24 C29 -105.3(7)
Ru1 P1 C24 C29 129.6(6)
C1 P1 C24 C25 -176.5(6)
C18 P1 C24 C25 73.9(7)
Ru1 P1 C24 C25 -51.2(7)
C29 C24 C25 C26 -0.4(13)
P1 C24 C25 C26 -179.7(7)
C24 C25 C26 C27 0.2(14)
C25 C26 C27 C28 0.5(14)
C26 C27 C28 C29 -1.0(14)
C25 C24 C29 C28 -0.1(13)
P1 C24 C29 C28 179.2(7)
C27 C28 C29 C24 0.8(13)
C32 Ru1 C30 C31 29.9(4)
C34 Ru1 C30 C31 102.5(5)
C35 Ru1 C30 C31 130.6(6)
C33 Ru1 C30 C31 66.5(4)
P1 Ru1 C30 C31 -49.5(5)
Cl1 Ru1 C30 C31 -133.4(4)
Cl2 Ru1 C30 C31 142.0(4)
C32 Ru1 C30 C35 -100.7(5)
C31 Ru1 C30 C35 -130.6(6)
C34 Ru1 C30 C35 -28.2(5)
C33 Ru1 C30 C35 -64.1(5)
P1 Ru1 C30 C35 179.9(4)
Cl1 Ru1 C30 C35 96.0(4)
Cl2 Ru1 C30 C35 11.4(7)
C32 Ru1 C30 C36 142.5(8)
C31 Ru1 C30 C36 112.6(9)
C34 Ru1 C30 C36 -145.0(9)
C35 Ru1 C30 C36 -116.8(10)
C33 Ru1 C30 C36 179.1(8)
P1 Ru1 C30 C36 63.0(8)
Cl1 Ru1 C30 C36 -20.8(7)
Cl2 Ru1 C30 C36 -105.4(7)
C35 C30 C31 C32 -0.5(11)
C36 C30 C31 C32 179.4(7)
Ru1 C30 C31 C32 -54.9(7)
C35 C30 C31 Ru1 54.4(6)
C36 C30 C31 Ru1 -125.7(7)
C32 Ru1 C31 C30 -131.4(6)
C34 Ru1 C31 C30 -65.6(4)
C35 Ru1 C31 C30 -30.1(4)
C33 Ru1 C31 C30 -102.7(5)
P1 Ru1 C31 C30 140.9(4)
Cl1 Ru1 C31 C30 52.0(4)
Cl2 Ru1 C31 C30 -114.5(6)
C34 Ru1 C31 C32 65.8(5)
C35 Ru1 C31 C32 101.3(5)
C30 Ru1 C31 C32 131.4(6)
C33 Ru1 C31 C32 28.7(4)
P1 Ru1 C31 C32 -87.7(4)
Cl1 Ru1 C31 C32 -176.6(4)
Cl2 Ru1 C31 C32 16.9(8)
C30 C31 C32 C33 0.0(12)
Ru1 C31 C32 C33 -55.8(7)
C30 C31 C32 Ru1 55.8(7)
C31 Ru1 C32 C33 132.4(7)
C34 Ru1 C32 C33 30.4(5)
C35 Ru1 C32 C33 65.5(5)
C30 Ru1 C32 C33 103.1(5)
P1 Ru1 C32 C33 -131.1(4)
Cl1 Ru1 C32 C33 138.9(4)
Cl2 Ru1 C32 C33 -40.3(5)
C34 Ru1 C32 C31 -102.0(5)
C35 Ru1 C32 C31 -66.9(5)
C30 Ru1 C32 C31 -29.3(4)
C33 Ru1 C32 C31 -132.4(7)
P1 Ru1 C32 C31 96.5(4)
Cl1 Ru1 C32 C31 6.4(7)
Cl2 Ru1 C32 C31 -172.7(4)
C31 C32 C33 C34 0.1(12)
Ru1 C32 C33 C34 -54.8(7)
C31 C32 C33 C39 -175.1(8)
Ru1 C32 C33 C39 129.9(8)
C31 C32 C33 Ru1 54.9(7)
C31 Ru1 C33 C32 -29.3(5)
C34 Ru1 C33 C32 -129.5(7)
C35 Ru1 C33 C32 -102.8(5)
C30 Ru1 C33 C32 -66.1(5)
P1 Ru1 C33 C32 57.7(5)
Cl1 Ru1 C33 C32 -125.2(6)
Cl2 Ru1 C33 C32 146.3(5)
C32 Ru1 C33 C34 129.5(7)
C31 Ru1 C33 C34 100.2(6)
C35 Ru1 C33 C34 26.7(5)
C30 Ru1 C33 C34 63.4(5)
P1 Ru1 C33 C34 -172.8(4)
Cl1 Ru1 C33 C34 4.3(9)
Cl2 Ru1 C33 C34 -84.2(5)
C32 Ru1 C33 C39 -113.7(10)
C31 Ru1 C33 C39 -143.1(9)
C34 Ru1 C33 C39 116.8(11)
C35 Ru1 C33 C39 143.5(9)
C30 Ru1 C33 C39 -179.8(9)
P1 Ru1 C33 C39 -56.0(9)
Cl1 Ru1 C33 C39 121.1(8)
Cl2 Ru1 C33 C39 32.6(9)
C32 C33 C34 C35 0.4(13)
C39 C33 C34 C35 175.6(9)
Ru1 C33 C34 C35 -53.8(8)
C32 C33 C34 Ru1 54.2(7)
C39 C33 C34 Ru1 -130.6(9)
C32 Ru1 C34 C35 104.4(6)
C31 Ru1 C34 C35 66.5(5)
C30 Ru1 C34 C35 29.5(5)
C33 Ru1 C34 C35 135.0(8)
P1 Ru1 C34 C35 149.5(5)
Cl1 Ru1 C34 C35 -43.1(6)
Cl2 Ru1 C34 C35 -129.8(5)
C32 Ru1 C34 C33 -30.6(5)
C31 Ru1 C34 C33 -68.5(5)
C35 Ru1 C34 C33 -135.0(8)
C30 Ru1 C34 C33 -105.4(6)
P1 Ru1 C34 C33 14.5(8)
Cl1 Ru1 C34 C33 -178.0(4)
Cl2 Ru1 C34 C33 95.2(5)
C33 C34 C35 C30 -1.0(13)
Ru1 C34 C35 C30 -54.7(7)
C33 C34 C35 Ru1 53.7(8)
C31 C30 C35 C34 1.0(11)
C36 C30 C35 C34 -178.9(8)
Ru1 C30 C35 C34 54.9(7)
C31 C30 C35 Ru1 -53.9(6)
C36 C30 C35 Ru1 126.2(7)
C32 Ru1 C35 C34 -64.4(5)
C31 Ru1 C35 C34 -102.3(6)
C30 Ru1 C35 C34 -132.2(7)
C33 Ru1 C35 C34 -27.6(5)
P1 Ru1 C35 C34 -132.6(6)
Cl1 Ru1 C35 C34 143.7(5)
Cl2 Ru1 C35 C34 54.4(5)
C32 Ru1 C35 C30 67.8(5)
C31 Ru1 C35 C30 29.9(4)
C34 Ru1 C35 C30 132.2(7)
C33 Ru1 C35 C30 104.6(5)
P1 Ru1 C35 C30 -0.4(10)
Cl1 Ru1 C35 C30 -84.1(4)
Cl2 Ru1 C35 C30 -173.4(4)
C31 C30 C36 C37 -61.5(10)
C35 C30 C36 C37 118.4(9)
Ru1 C30 C36 C37 -149.8(7)
C31 C30 C36 C38 174.0(8)
C35 C30 C36 C38 -6.1(11)
Ru1 C30 C36 C38 85.8(9)
O1 Ru2 C40 C41 -135.9(5)
C42 Ru2 C40 C41 28.1(5)
C45 Ru2 C40 C41 130.2(7)
C44 Ru2 C40 C41 101.2(6)
C43 Ru2 C40 C41 64.5(5)
Cl3 Ru2 C40 C41 142.5(5)
Cl4 Ru2 C40 C41 -52.7(5)
O1 Ru2 C40 C45 93.9(5)
C42 Ru2 C40 C45 -102.0(6)
C41 Ru2 C40 C45 -130.2(7)
C44 Ru2 C40 C45 -29.0(5)
C43 Ru2 C40 C45 -65.7(5)
Cl3 Ru2 C40 C45 12.3(8)
Cl4 Ru2 C40 C45 177.1(4)
O1 Ru2 C40 C46 -15.8(7)
C42 Ru2 C40 C46 148.3(8)
C41 Ru2 C40 C46 120.2(9)
C45 Ru2 C40 C46 -109.7(10)
C44 Ru2 C40 C46 -138.7(8)
C43 Ru2 C40 C46 -175.3(8)
Cl3 Ru2 C40 C46 -97.4(8)
Cl4 Ru2 C40 C46 67.5(8)
C45 C40 C41 C42 0.5(12)
C46 C40 C41 C42 -172.7(8)
Ru2 C40 C41 C42 -52.9(7)
C45 C40 C41 Ru2 53.5(6)
C46 C40 C41 Ru2 -119.8(8)
O1 Ru2 C41 C42 -176.1(4)
C45 Ru2 C41 C42 103.4(6)
C44 Ru2 C41 C42 65.3(5)
C40 Ru2 C41 C42 134.3(7)
C43 Ru2 C41 C42 28.1(5)
Cl3 Ru2 C41 C42 -1.0(9)
Cl4 Ru2 C41 C42 -90.9(5)
O1 Ru2 C41 C40 49.6(5)
C42 Ru2 C41 C40 -134.3(7)
C45 Ru2 C41 C40 -30.9(5)
C44 Ru2 C41 C40 -69.0(5)
C43 Ru2 C41 C40 -106.2(5)
Cl3 Ru2 C41 C40 -135.3(5)
Cl4 Ru2 C41 C40 134.8(5)
C40 C41 C42 C43 -0.9(13)
Ru2 C41 C42 C43 -54.6(8)
C40 C41 C42 Ru2 53.6(7)
O1 Ru2 C42 C41 7.6(9)
C45 Ru2 C42 C41 -66.4(5)
C44 Ru2 C42 C41 -104.3(5)
C40 Ru2 C42 C41 -28.2(5)
C43 Ru2 C42 C41 -134.1(7)
Cl3 Ru2 C42 C41 179.5(4)
Cl4 Ru2 C42 C41 90.1(5)
O1 Ru2 C42 C43 141.7(6)
C41 Ru2 C42 C43 134.1(7)
C45 Ru2 C42 C43 67.7(5)
C44 Ru2 C42 C43 29.8(5)
C40 Ru2 C42 C43 105.9(5)
Cl3 Ru2 C42 C43 -46.4(5)
Cl4 Ru2 C42 C43 -135.8(5)
C41 C42 C43 C44 1.0(12)
Ru2 C42 C43 C44 -52.6(7)
C41 C42 C43 C49 176.5(8)
Ru2 C42 C43 C49 122.9(8)
C41 C42 C43 Ru2 53.6(7)
O1 Ru2 C43 C42 -130.6(7)
C41 Ru2 C43 C42 -28.3(5)
C45 Ru2 C43 C42 -102.4(6)
C44 Ru2 C43 C42 -131.4(8)
C40 Ru2 C43 C42 -65.0(5)
Cl3 Ru2 C43 C42 140.9(5)
Cl4 Ru2 C43 C42 51.8(5)
O1 Ru2 C43 C44 0.8(11)
C42 Ru2 C43 C44 131.4(8)
C41 Ru2 C43 C44 103.1(6)
C45 Ru2 C43 C44 29.0(5)
C40 Ru2 C43 C44 66.4(5)
Cl3 Ru2 C43 C44 -87.8(5)
Cl4 Ru2 C43 C44 -176.8(4)
O1 Ru2 C43 C49 113.2(9)
C42 Ru2 C43 C49 -116.2(10)
C41 Ru2 C43 C49 -144.5(9)
C45 Ru2 C43 C49 141.4(9)
C44 Ru2 C43 C49 112.4(11)
C40 Ru2 C43 C49 178.9(9)
Cl3 Ru2 C43 C49 24.7(9)
Cl4 Ru2 C43 C49 -64.4(9)
C42 C43 C44 C45 -0.8(12)
C49 C43 C44 C45 -176.5(8)
Ru2 C43 C44 C45 -52.9(7)
C42 C43 C44 Ru2 52.1(7)
C49 C43 C44 Ru2 -123.5(8)
O1 Ru2 C44 C43 -179.6(5)
C42 Ru2 C44 C43 -29.7(5)
C41 Ru2 C44 C43 -66.9(5)
C45 Ru2 C44 C43 -133.6(8)
C40 Ru2 C44 C43 -104.6(6)
Cl3 Ru2 C44 C43 92.5(5)
Cl4 Ru2 C44 C43 6.7(9)
O1 Ru2 C44 C45 -46.1(6)
C42 Ru2 C44 C45 103.9(6)
C41 Ru2 C44 C45 66.7(5)
C40 Ru2 C44 C45 28.9(5)
C43 Ru2 C44 C45 133.6(8)
Cl3 Ru2 C44 C45 -134.0(5)
Cl4 Ru2 C44 C45 140.2(5)
C43 C44 C45 C40 0.5(12)
Ru2 C44 C45 C40 -53.2(7)
C43 C44 C45 Ru2 53.6(7)
C41 C40 C45 C44 -0.3(11)
C46 C40 C45 C44 173.5(7)
Ru2 C40 C45 C44 52.9(7)
C41 C40 C45 Ru2 -53.2(6)
C46 C40 C45 Ru2 120.7(7)
O1 Ru2 C45 C44 141.3(5)
C42 Ru2 C45 C44 -65.5(6)
C41 Ru2 C45 C44 -102.8(6)
C40 Ru2 C45 C44 -133.2(8)
C43 Ru2 C45 C44 -28.3(5)
Cl3 Ru2 C45 C44 52.8(5)
Cl4 Ru2 C45 C44 -139.4(5)
O1 Ru2 C45 C40 -85.5(5)
C42 Ru2 C45 C40 67.7(5)
C41 Ru2 C45 C40 30.4(5)
C44 Ru2 C45 C40 133.2(8)
C43 Ru2 C45 C40 104.9(6)
Cl3 Ru2 C45 C40 -174.0(4)
Cl4 Ru2 C45 C40 -6.2(9)
C41 C40 C46 C47 -111.4(10)
C45 C40 C46 C47 75.4(10)
Ru2 C40 C46 C47 159.4(7)
C41 C40 C46 C48 13.4(12)
C45 C40 C46 C48 -159.8(7)
Ru2 C40 C46 C48 -75.8(10)
C2 N1 C50 C53 24.3(11)
C2 N1 C50 C51 142.6(8)
C2 N1 C50 C52 -100.1(8)
C44' Ru2' O1' C5' -113.2(17)
C41' Ru2' O1' C5' 166.8(9)
C42' Ru2' O1' C5' 143.5(11)
C45' Ru2' O1' C5' -123.7(10)
C43' Ru2' O1' C5' 150(3)
C40' Ru2' O1' C5' -154.9(9)
Cl3' Ru2' O1' C5' -31.7(8)
Cl4' Ru2' O1' C5' 58.7(8)
C35' Ru1' P1' C1' 47.4(5)
C34' Ru1' P1' C1' 10.1(5)
C32' Ru1' P1' C1' -13.2(13)
C31' Ru1' P1' C1' 90.7(7)
C33' Ru1' P1' C1' -17.3(5)
C30' Ru1' P1' C1' 77.8(4)
Cl2' Ru1' P1' C1' -101.8(3)
Cl1' Ru1' P1' C1' 170.1(3)
C35' Ru1' P1' C18' -71.8(5)
C34' Ru1' P1' C18' -109.2(5)
C32' Ru1' P1' C18' -132.5(12)
C31' Ru1' P1' C18' -28.6(7)
C33' Ru1' P1' C18' -136.5(5)
C30' Ru1' P1' C18' -41.4(4)
Cl2' Ru1' P1' C18' 139.0(3)
Cl1' Ru1' P1' C18' 50.8(3)
C35' Ru1' P1' C24' 168.7(5)
C34' Ru1' P1' C24' 131.3(5)
C32' Ru1' P1' C24' 108.0(13)
C31' Ru1' P1' C24' -148.1(7)
C33' Ru1' P1' C24' 103.9(5)
C30' Ru1' P1' C24' -160.9(5)
Cl2' Ru1' P1' C24' 19.5(4)
Cl1' Ru1' P1' C24' -68.7(4)
C4' P2' C1' C2' 13.0(7)
C12' P2' C1' C2' -103.4(7)
C6' P2' C1' C2' 125.1(6)
C4' P2' C1' P1' -178.8(6)
C12' P2' C1' P1' 64.9(7)
C6' P2' C1' P1' -66.7(7)
C18' P1' C1' C2' -177.5(7)
C24' P1' C1' C2' -71.1(8)
Ru1' P1' C1' C2' 58.1(8)
C18' P1' C1' P2' 16.1(7)
C24' P1' C1' P2' 122.5(6)
Ru1' P1' C1' P2' -108.3(5)
C50' N1' C2' C1' 146.6(9)
C50' N1' C2' C3' -38.3(14)
P2' C1' C2' N1' 176.6(7)
P1' C1' C2' N1' 7.9(12)
P2' C1' C2' C3' 1.1(10)
P1' C1' C2' C3' -167.6(7)
N1' C2' C3' C5' -33.6(15)
C1' C2' C3' C5' 141.9(9)
N1' C2' C3' C4' 166.0(9)
C1' C2' C3' C4' -18.6(12)
C5' C3' C4' P2' -135.6(8)
C2' C3' C4' P2' 25.8(10)
C1' P2' C4' C3' -22.1(7)
C12' P2' C4' C3' 97.1(7)
C6' P2' C4' C3' -143.7(7)
Ru2' O1' C5' C3' 165.4(7)
C2' C3' C5' O1' -164.5(9)
C4' C3' C5' O1' -5.7(15)
C1' P2' C6' C7' -39.1(9)
C4' P2' C6' C7' 67.3(9)
C12' P2' C6' C7' -172.7(8)
C1' P2' C6' C11' 148.3(8)
C4' P2' C6' C11' -105.4(8)
C12' P2' C6' C11' 14.6(9)
C11' C6' C7' C8' -5.3(16)
P2' C6' C7' C8' -178.0(8)
C6' C7' C8' C9' 2.6(17)
C7' C8' C9' C10' 0.1(17)
C8' C9' C10' C11' 0.0(16)
C7' C6' C11' C10' 5.3(14)
P2' C6' C11' C10' 177.7(7)
C9' C10' C11' C6' -2.6(15)
C1' P2' C12' C13' 84.2(8)
C4' P2' C12' C13' -23.2(9)
C6' P2' C12' C13' -140.4(7)
C1' P2' C12' C17' -91.7(8)
C4' P2' C12' C17' 160.9(7)
C6' P2' C12' C17' 43.8(9)
C17' C12' C13' C14' 0.0(14)
P2' C12' C13' C14' -176.0(8)
C12' C13' C14' C15' 0.1(16)
C13' C14' C15' C16' 0.9(17)
C14' C15' C16' C17' -2.0(17)
C15' C16' C17' C12' 2.0(15)
C13' C12' C17' C16' -1.0(14)
P2' C12' C17' C16' 174.8(8)
C1' P1' C18' C19' 69.6(9)
C24' P1' C18' C19' -37.4(9)
Ru1' P1' C18' C19' -165.6(7)
C1' P1' C18' C23' -112.0(8)
C24' P1' C18' C23' 141.0(8)
Ru1' P1' C18' C23' 12.9(9)
C23' C18' C19' C20' 6.1(15)
P1' C18' C19' C20' -175.4(8)
C18' C19' C20' C21' -5.8(18)
C19' C20' C21' C22' 3.0(17)
C20' C21' C22' C23' -0.7(17)
C21' C22' C23' C18' 1.2(16)
C19' C18' C23' C22' -3.9(15)
P1' C18' C23' C22' 177.6(8)
C1' P1' C24' C29' -4.5(8)
C18' P1' C24' C29' 103.4(8)
Ru1' P1' C24' C29' -131.4(7)
C1' P1' C24' C25' 178.8(7)
C18' P1' C24' C25' -73.3(8)
Ru1' P1' C24' C25' 51.9(8)
C29' C24' C25' C26' 3.0(14)
P1' C24' C25' C26' 179.8(7)
C24' C25' C26' C27' -0.9(15)
C25' C26' C27' C28' -1.3(15)
C26' C27' C28' C29' 1.3(14)
C25' C24' C29' C28' -3.0(13)
P1' C24' C29' C28' -179.6(7)
C27' C28' C29' C24' 0.8(13)
C34' Ru1' C30' C35' 29.3(7)
C32' Ru1' C30' C35' 103.0(8)
C31' Ru1' C30' C35' 132.7(11)
C33' Ru1' C30' C35' 66.1(7)
P1' Ru1' C30' C35' -57.8(7)
Cl2' Ru1' C30' C35' 121.1(8)
Cl1' Ru1' C30' C35' -145.5(7)
C35' Ru1' C30' C31' -132.7(11)
C34' Ru1' C30' C31' -103.4(8)
C32' Ru1' C30' C31' -29.7(7)
C33' Ru1' C30' C31' -66.6(7)
P1' Ru1' C30' C31' 169.5(6)
Cl2' Ru1' C30' C31' -11.6(12)
Cl1' Ru1' C30' C31' 81.8(7)
C35' Ru1' C30' C36' 111.6(14)
C34' Ru1' C30' C36' 140.9(13)
C32' Ru1' C30' C36' -145.4(13)
C31' Ru1' C30' C36' -115.7(14)
C33' Ru1' C30' C36' 177.7(12)
P1' Ru1' C30' C36' 53.8(12)
Cl2' Ru1' C30' C36' -127.3(11)
Cl1' Ru1' C30' C36' -33.9(11)
C35' C30' C31' C32' 3.8(14)
C36' C30' C31' C32' -169.8(9)
Ru1' C30' C31' C32' 54.6(8)
C35' C30' C31' Ru1' -50.8(8)
C36' C30' C31' Ru1' 135.5(9)
C35' Ru1' C31' C30' 28.7(7)
C34' Ru1' C31' C30' 65.6(7)
C32' Ru1' C31' C30' 131.2(10)
C33' Ru1' C31' C30' 102.8(8)
P1' Ru1' C31' C30' -19.8(11)
Cl2' Ru1' C31' C30' 174.7(6)
Cl1' Ru1' C31' C30' -98.7(7)
C35' Ru1' C31' C32' -102.5(8)
C34' Ru1' C31' C32' -65.6(7)
C33' Ru1' C31' C32' -28.4(7)
C30' Ru1' C31' C32' -131.2(10)
P1' Ru1' C31' C32' -151.0(6)
Cl2' Ru1' C31' C32' 43.5(7)
Cl1' Ru1' C31' C32' 130.1(6)
C30' C31' C32' C33' -0.6(15)
Ru1' C31' C32' C33' 55.2(9)
C30' C31' C32' Ru1' -55.8(8)
C35' Ru1' C32' C31' 65.7(7)
C34' Ru1' C32' C31' 103.2(8)
C33' Ru1' C32' C31' 134.0(11)
C30' Ru1' C32' C31' 29.2(6)
P1' Ru1' C32' C31' 128.5(11)
Cl2' Ru1' C32' C31' -143.7(6)
Cl1' Ru1' C32' C31' -55.0(7)
C35' Ru1' C32' C33' -68.3(7)
C34' Ru1' C32' C33' -30.8(7)
C31' Ru1' C32' C33' -134.0(11)
C30' Ru1' C32' C33' -104.8(8)
P1' Ru1' C32' C33' -5.5(17)
Cl2' Ru1' C32' C33' 82.3(7)
Cl1' Ru1' C32' C33' 171.0(6)
C31' C32' C33' C34' -2.1(14)
Ru1' C32' C33' C34' 53.1(8)
C31' C32' C33' C39' 178.5(10)
Ru1' C32' C33' C39' -126.4(10)
C31' C32' C33' Ru1' -55.2(9)
C35' Ru1' C33' C34' -29.2(7)
C32' Ru1' C33' C34' -129.1(11)
C31' Ru1' C33' C34' -101.4(8)
C30' Ru1' C33' C34' -65.5(7)
P1' Ru1' C33' C34' 48.9(8)
Cl2' Ru1' C33' C34' 133.4(7)
Cl1' Ru1' C33' C34' -145.1(6)
C35' Ru1' C33' C32' 99.9(8)
C34' Ru1' C33' C32' 129.1(11)
C31' Ru1' C33' C32' 27.8(7)
C30' Ru1' C33' C32' 63.7(7)
P1' Ru1' C33' C32' 178.0(6)
Cl2' Ru1' C33' C32' -97.5(7)
Cl1' Ru1' C33' C32' -16.0(11)
C35' Ru1' C33' C39' -144.6(15)
C34' Ru1' C33' C39' -115.5(16)
C32' Ru1' C33' C39' 115.4(17)
C31' Ru1' C33' C39' 143.2(15)
C30' Ru1' C33' C39' 179.1(14)
P1' Ru1' C33' C39' -66.6(14)
Cl2' Ru1' C33' C39' 17.9(13)
Cl1' Ru1' C33' C39' 99.4(14)
C32' C33' C34' C35' 1.6(14)
C39' C33' C34' C35' -178.9(10)
Ru1' C33' C34' C35' 55.0(8)
C32' C33' C34' Ru1' -53.4(8)
C39' C33' C34' Ru1' 126.0(10)
C32' Ru1' C34' C35' -101.1(7)
C31' Ru1' C34' C35' -64.6(6)
C33' Ru1' C34' C35' -132.2(10)
C30' Ru1' C34' C35' -28.8(6)
P1' Ru1' C34' C35' 86.3(6)
Cl2' Ru1' C34' C35' 176.3(5)
Cl1' Ru1' C34' C35' -13.6(12)
C35' Ru1' C34' C33' 132.2(10)
C32' Ru1' C34' C33' 31.1(7)
C31' Ru1' C34' C33' 67.5(7)
C30' Ru1' C34' C33' 103.4(7)
P1' Ru1' C34' C33' -141.5(7)
Cl2' Ru1' C34' C33' -51.5(7)
Cl1' Ru1' C34' C33' 118.6(10)
C33' C34' C35' C30' 1.5(15)
Ru1' C34' C35' C30' 57.9(9)
C33' C34' C35' Ru1' -56.4(8)
C31' C30' C35' C34' -4.3(14)
C36' C30' C35' C34' 169.4(9)
Ru1' C30' C35' C34' -56.4(8)
C31' C30' C35' Ru1' 52.1(8)
C36' C30' C35' Ru1' -134.3(9)
C32' Ru1' C35' C34' 67.1(7)
C31' Ru1' C35' C34' 103.8(7)
C33' Ru1' C35' C34' 29.1(6)
C30' Ru1' C35' C34' 132.2(10)
P1' Ru1' C35' C34' -97.5(6)
Cl2' Ru1' C35' C34' -6.7(9)
Cl1' Ru1' C35' C34' 174.4(5)
C34' Ru1' C35' C30' -132.2(10)
C32' Ru1' C35' C30' -65.1(7)
C31' Ru1' C35' C30' -28.4(7)
C33' Ru1' C35' C30' -103.1(8)
P1' Ru1' C35' C30' 130.4(7)
Cl2' Ru1' C35' C30' -138.9(6)
Cl1' Ru1' C35' C30' 42.2(8)
C35' C30' C36' C38' 153.3(11)
C31' C30' C36' C38' -33.2(15)
Ru1' C30' C36' C38' 62.7(16)
C35' C30' C36' C37' -81.4(13)
C31' C30' C36' C37' 92.1(12)
Ru1' C30' C36' C37' -172.0(9)
O1' Ru2' C40' C41' -99.2(13)
C44' Ru2' C40' C41' 102.5(14)
C42' Ru2' C40' C41' 29.7(12)
C45' Ru2' C40' C41' 132(2)
C43' Ru2' C40' C41' 66.4(13)
Cl3' Ru2' C40' C41' 178.0(11)
Cl4' Ru2' C40' C41' -24(2)
O1' Ru2' C40' C45' 128.9(13)
C44' Ru2' C40' C45' -29.3(12)
C41' Ru2' C40' C45' -132(2)
C42' Ru2' C40' C45' -102.1(14)
C43' Ru2' C40' C45' -65.4(13)
Cl3' Ru2' C40' C45' 46.2(15)
Cl4' Ru2' C40' C45' -156.2(12)
O1' Ru2' C40' C46' 13(2)
C44' Ru2' C40' C46' -145(2)
C41' Ru2' C40' C46' 112(3)
C42' Ru2' C40' C46' 142(2)
C45' Ru2' C40' C46' -116(2)
C43' Ru2' C40' C46' 179(2)
Cl3' Ru2' C40' C46' -70(2)
Cl4' Ru2' C40' C46' 88(2)
C45' C40' C41' C42' -6(2)
C46' C40' C41' C42' -173.2(17)
Ru2' C40' C41' C42' -55.8(16)
C45' C40' C41' Ru2' 49.6(13)
C46' C40' C41' Ru2' -117.4(15)
O1' Ru2' C41' C42' -148.0(11)
C44' Ru2' C41' C42' 63.4(14)
C45' Ru2' C41' C42' 101.8(15)
C43' Ru2' C41' C42' 26.6(13)
C40' Ru2' C41' C42' 131.6(19)
Cl3' Ru2' C41' C42' 126.4(18)
Cl4' Ru2' C41' C42' -62.7(12)
O1' Ru2' C41' C40' 80.3(13)
C44' Ru2' C41' C40' -68.3(15)
C42' Ru2' C41' C40' -132(2)
C45' Ru2' C41' C40' -29.8(14)
C43' Ru2' C41' C40' -105.0(15)
Cl3' Ru2' C41' C40' -5(3)
Cl4' Ru2' C41' C40' 165.7(12)
C40' C41' C42' C43' 6(3)
Ru2' C41' C42' C43' -51(2)
C40' C41' C42' Ru2' 57.0(15)
O1' Ru2' C42' C41' 39.7(14)
C44' Ru2' C42' C41' -106.8(17)
C45' Ru2' C42' C41' -68.3(14)
C43' Ru2' C42' C41' -137(2)
C40' Ru2' C42' C41' -30.1(13)
Cl3' Ru2' C42' C41' -149.7(11)
Cl4' Ru2' C42' C41' 122.5(11)
O1' Ru2' C42' C43' 176.9(16)
C44' Ru2' C42' C43' 30.4(19)
C41' Ru2' C42' C43' 137(2)
C45' Ru2' C42' C43' 68.9(19)
C40' Ru2' C42' C43' 107.1(19)
Cl3' Ru2' C42' C43' -12(3)
Cl4' Ru2' C42' C43' -100.3(18)
C41' C42' C43' C44' -2(3)
Ru2' C42' C43' C44' -52.1(18)
C41' C42' C43' C47' 175(2)
Ru2' C42' C43' C47' 124(2)
C41' C42' C43' Ru2' 50.5(19)
O1' Ru2' C43' C44' 121(3)
C41' Ru2' C43' C44' 103(2)
C42' Ru2' C43' C44' 130(3)
C45' Ru2' C43' C44' 28(2)
C40' Ru2' C43' C44' 66(2)
Cl3' Ru2' C43' C44' -57(2)
Cl4' Ru2' C43' C44' -149(2)
O1' Ru2' C43' C42' -8(4)
C44' Ru2' C43' C42' -130(3)
C41' Ru2' C43' C42' -26.5(16)
C45' Ru2' C43' C42' -101.3(19)
C40' Ru2' C43' C42' -64.0(17)
Cl3' Ru2' C43' C42' 173.2(15)
Cl4' Ru2' C43' C42' 81.1(17)
O1' Ru2' C43' C47' -116(3)
C44' Ru2' C43' C47' 123(3)
C41' Ru2' C43' C47' -134(2)
C42' Ru2' C43' C47' -107(3)
C45' Ru2' C43' C47' 152(2)
C40' Ru2' C43' C47' -171(2)
Cl3' Ru2' C43' C47' 66(2)
Cl4' Ru2' C43' C47' -26(2)
C42' C43' C44' C45' -1(3)
C47' C43' C44' C45' -177(3)
Ru2' C43' C44' C45' -53.7(19)
C42' C43' C44' Ru2' 52.3(19)
C47' C43' C44' Ru2' -124(3)
O1' Ru2' C44' C43' -150.7(15)
C41' Ru2' C44' C43' -68(2)
C42' Ru2' C44' C43' -31.1(19)
C45' Ru2' C44' C43' -135(3)
C40' Ru2' C44' C43' -106(2)
Cl3' Ru2' C44' C43' 129(2)
Cl4' Ru2' C44' C43' 39(2)
O1' Ru2' C44' C45' -16(3)
C41' Ru2' C44' C45' 67.1(15)
C42' Ru2' C44' C45' 103.9(18)
C43' Ru2' C44' C45' 135(3)
C40' Ru2' C44' C45' 29.0(13)
Cl3' Ru2' C44' C45' -96.4(14)
Cl4' Ru2' C44' C45' 174.4(10)
C43' C44' C45' C40' 0(3)
Ru2' C44' C45' C40' -54.6(17)
C43' C44' C45' Ru2' 55(2)
C41' C40' C45' C44' 3(3)
C46' C40' C45' C44' 170.1(18)
Ru2' C40' C45' C44' 52.8(18)
C41' C40' C45' Ru2' -49.3(12)
C46' C40' C45' Ru2' 117.3(15)
O1' Ru2' C45' C44' 171.3(13)
C41' Ru2' C45' C44' -103.3(16)
C42' Ru2' C45' C44' -65.4(15)
C43' Ru2' C45' C44' -27.3(15)
C40' Ru2' C45' C44' -133(2)
Cl3' Ru2' C45' C44' 84.4(14)
Cl4' Ru2' C45' C44' -18(4)
O1' Ru2' C45' C40' -55.6(13)
C44' Ru2' C45' C40' 133(2)
C41' Ru2' C45' C40' 29.9(12)
C42' Ru2' C45' C40' 67.7(13)
C43' Ru2' C45' C40' 105.8(14)
Cl3' Ru2' C45' C40' -142.5(12)
Cl4' Ru2' C45' C40' 115(3)
C44' C43' C47' C48' 24(5)
C42' C43' C47' C48' -152(3)
Ru2' C43' C47' C48' -69(4)
C44' C43' C47' C49' -87(4)
C42' C43' C47' C49' 97(3)
Ru2' C43' C47' C49' -179(2)
C2' N1' C50' C53' -17.0(14)
C2' N1' C50' C52' -134.6(10)
C2' N1' C50' C51' 108.2(12)
Cl5 C54 C55 Cl6 -68(2)
Cl7 C56 C57 Cl8 67.2(9)
